data_7202494
loop_
_publ_author_name
'Andr\'es E. Goeta'
'Judith A. K. Howard'
'Andrew K. Hughes'
'Dermot O'Hare'
'Royston C. B. Copley'

_publ_section_title
;
 Structural?magnetic correlations on the first dinuclear spin crossover
 d4 system
;
_journal_issue 5
_journal_name_full 'Journal of Materials Chemistry'
_journal_page_first 485
_journal_paper_doi 10.1039/b612121g
_journal_volume 17
_journal_year 2007
_chemical_formula_sum 'C20 H30 Cr2 F6 P5 Sb'
_chemical_formula_weight 765.04
_chemical_name_systematic
;
\m~2~-\h^5^,\h^5^-cyclopentaphosphole)-bis
((\h^5^-pentamethyl-cyclopentadienyl)-chromium)
hexafluoroantimonate
;
_space_group_IT_number 15
_symmetry_cell_setting monoclinic
_symmetry_space_group_name_Hall '-I 2ya'
_symmetry_space_group_name_H-M 'I 1 2/a 1'
_atom_sites_solution_hydrogens geom
_atom_sites_solution_primary direct
_atom_sites_solution_secondary difmap
_audit_creation_method SHELXL-97
_cell_angle_alpha 90.00
_cell_angle_beta 101.4420(10)
_cell_angle_gamma 90.00
_cell_formula_units_Z 16
_cell_length_a 23.0935(8)
_cell_length_b 21.3176(7)
_cell_length_c 23.0731(8)
_cell_measurement_reflns_used 9054
_cell_measurement_temperature 130(2)
_cell_measurement_theta_max 30.36
_cell_measurement_theta_min 2.36
_cell_volume 11133.1(7)
_computing_cell_refinement 'SMART V5.625 (Bruker, 2003)'
_computing_data_collection 'SMART V5.625 (Bruker, 2003)'
_computing_data_reduction 'SAINT V6.28A (Bruker, 2003)'
_computing_molecular_graphics 'SHELXTL V6.12(Bruker, 2001)'
_computing_structure_refinement 'SHELXL-97 (Sheldrick, 1997)'
_computing_structure_solution 'SHELXS-97 (Sheldrick, 1990)'
_diffrn_ambient_temperature 130(2)
_diffrn_measured_fraction_theta_full 0.931
_diffrn_measured_fraction_theta_max 0.931
_diffrn_measurement_device_type 'Bruker APEX CCD Diffractometer'
_diffrn_measurement_method '\w scans'
_diffrn_radiation_monochromator graphite
_diffrn_radiation_source 'Bede Microsource X-ray Generator'
_diffrn_radiation_type MoK\a
_diffrn_radiation_wavelength 0.71073
_diffrn_reflns_av_R_equivalents 0.0301
_diffrn_reflns_av_sigmaI/netI 0.0388
_diffrn_reflns_limit_h_max 32
_diffrn_reflns_limit_h_min -32
_diffrn_reflns_limit_k_max 29
_diffrn_reflns_limit_k_min -30
_diffrn_reflns_limit_l_max 32
_diffrn_reflns_limit_l_min -20
_diffrn_reflns_number 42244
_diffrn_reflns_theta_full 30.46
_diffrn_reflns_theta_max 30.46
_diffrn_reflns_theta_min 1.14
_diffrn_standards_decay_% 0
_diffrn_standards_number 0
_exptl_absorpt_coefficient_mu 2.068
_exptl_absorpt_correction_T_max 0.611
_exptl_absorpt_correction_T_min 0.390
_exptl_absorpt_correction_type integration
_exptl_absorpt_process_details 'XPREP in SHELXTL'
_exptl_crystal_colour 'dark green'
_exptl_crystal_density_diffrn 1.826
_exptl_crystal_density_method 'not measured'
_exptl_crystal_description 'irregular block'
_exptl_crystal_F_000 6048
_exptl_crystal_size_max 0.60
_exptl_crystal_size_mid 0.52
_exptl_crystal_size_min 0.40
_refine_diff_density_max 1.535
_refine_diff_density_min -0.628
_refine_diff_density_rms 0.120
_refine_ls_extinction_method none
_refine_ls_goodness_of_fit_ref 1.041
_refine_ls_hydrogen_treatment constr
_refine_ls_matrix_type full
_refine_ls_number_parameters 614
_refine_ls_number_reflns 15769
_refine_ls_number_restraints 0
_refine_ls_restrained_S_all 1.041
_refine_ls_R_factor_all 0.0382
_refine_ls_R_factor_gt 0.0335
_refine_ls_shift/su_max 0.002
_refine_ls_shift/su_mean 0.000
_refine_ls_structure_factor_coef Fsqd
_refine_ls_weighting_details 'calc w=1/[\s^2^(Fo^2^)+(0.0457P)^2^+19.7312P] where P=(Fo^2^+2Fc^2^)/3'
_refine_ls_weighting_scheme calc
_refine_ls_wR_factor_gt 0.0863
_refine_ls_wR_factor_ref 0.0925
_reflns_number_gt 14510
_reflns_number_total 15769
_reflns_threshold_expression >2sigma(I)
_cod_data_source_file b612121g.txt
_cod_data_source_block 130k
_cod_original_sg_symbol_H-M I2/a
_cod_database_code 7202494

loop_
_symmetry_equiv_pos_as_xyz
'x, y, z'
'-x+1/2, y, -z'
'x+1/2, y+1/2, z+1/2'
'-x+1, y+1/2, -z+1/2'
'-x, -y, -z'
'x-1/2, -y, z'
'-x+1/2, -y+1/2, -z+1/2'
'x, -y+1/2, z+1/2'

loop_
_atom_site_label
_atom_site_type_symbol
_atom_site_fract_x
_atom_site_fract_y
_atom_site_fract_z
_atom_site_U_iso_or_equiv
_atom_site_adp_type
_atom_site_occupancy
_atom_site_symmetry_multiplicity
_atom_site_calc_flag
_atom_site_refinement_flags
_atom_site_disorder_assembly
_atom_site_disorder_group
Sb1 Sb 0.138051(12) 0.870668(11) 0.384209(12) 0.02827(5) Uani 1 1 d . . .
F1 F 0.09670(14) 0.81055(14) 0.33278(15) 0.0573(8) Uani 1 1 d . . .
F2 F 0.09029(17) 0.93276(13) 0.34196(14) 0.0613(9) Uani 1 1 d . . .
F3 F 0.08400(13) 0.86302(15) 0.43463(15) 0.0533(7) Uani 1 1 d . . .
F4 F 0.18387(11) 0.80768(11) 0.42741(13) 0.0417(6) Uani 1 1 d . . .
F5 F 0.19330(15) 0.87801(13) 0.33505(13) 0.0504(7) Uani 1 1 d . . .
F6 F 0.17964(14) 0.93173(11) 0.43365(12) 0.0460(6) Uani 1 1 d . . .
Sb2 Sb 0.137112(12) 0.126596(11) 0.117197(12) 0.02629(5) Uani 1 1 d . . .
F7 F 0.1254(2) 0.05417(17) 0.15594(19) 0.1055(18) Uani 1 1 d . . .
F8 F 0.07718(14) 0.16585(19) 0.14628(17) 0.0743(10) Uani 1 1 d . . .
F9 F 0.08341(14) 0.09921(16) 0.05061(14) 0.0606(8) Uani 1 1 d . . .
F10 F 0.20003(15) 0.09125(19) 0.08812(16) 0.0784(12) Uani 1 1 d . . .
F11 F 0.19092(14) 0.15368(17) 0.18340(14) 0.0620(9) Uani 1 1 d . . .
F12 F 0.14888(16) 0.20016(15) 0.07827(16) 0.0672(9) Uani 1 1 d . . .
C1 C -0.11697(16) 0.31257(16) 0.44686(16) 0.0240(6) Uani 1 1 d . . .
C2 C -0.14510(15) 0.27049(15) 0.40164(17) 0.0239(6) Uani 1 1 d . . .
C3 C -0.14395(14) 0.29845(16) 0.34571(16) 0.0227(6) Uani 1 1 d . . .
C4 C -0.11457(15) 0.35768(15) 0.35593(16) 0.0232(6) Uani 1 1 d . . .
C5 C -0.09837(15) 0.36651(16) 0.41826(16) 0.0222(6) Uani 1 1 d . . .
C6 C -0.1109(2) 0.3046(2) 0.51148(17) 0.0357(9) Uani 1 1 d . . .
H6A H -0.1436 0.3259 0.5246 0.054 Uiso 1 1 calc R . .
H6B H -0.0733 0.3229 0.5317 0.054 Uiso 1 1 calc R . .
H6C H -0.1116 0.2598 0.5209 0.054 Uiso 1 1 calc R . .
C7 C -0.17409(17) 0.20970(17) 0.4117(2) 0.0340(8) Uani 1 1 d . . .
H7A H -0.2158 0.2172 0.4125 0.051 Uiso 1 1 calc R . .
H7B H -0.1543 0.1917 0.4495 0.051 Uiso 1 1 calc R . .
H7C H -0.1712 0.1805 0.3796 0.051 Uiso 1 1 calc R . .
C8 C -0.17064(17) 0.27238(19) 0.28564(17) 0.0309(8) Uani 1 1 d . . .
H8A H -0.2067 0.2956 0.2691 0.046 Uiso 1 1 calc R . .
H8B H -0.1802 0.2280 0.2894 0.046 Uiso 1 1 calc R . .
H8C H -0.1423 0.2766 0.2594 0.046 Uiso 1 1 calc R . .
C9 C -0.10602(17) 0.40382(17) 0.30922(17) 0.0295(7) Uani 1 1 d . . .
H9A H -0.1427 0.4273 0.2958 0.044 Uiso 1 1 calc R . .
H9B H -0.0956 0.3813 0.2757 0.044 Uiso 1 1 calc R . .
H9C H -0.0742 0.4330 0.3257 0.044 Uiso 1 1 calc R . .
C10 C -0.07039(18) 0.42374(17) 0.44946(18) 0.0308(8) Uani 1 1 d . . .
H10A H -0.0997 0.4465 0.4668 0.046 Uiso 1 1 calc R . .
H10B H -0.0559 0.4509 0.4212 0.046 Uiso 1 1 calc R . .
H10C H -0.0373 0.4113 0.4809 0.046 Uiso 1 1 calc R . .
Cr1 Cr -0.05278(2) 0.28229(2) 0.39282(2) 0.01857(10) Uani 1 1 d . . .
P1 P 0.03113(6) 0.26508(10) 0.47163(6) 0.0781(6) Uani 1 1 d . . .
P2 P -0.01667(7) 0.18201(7) 0.43237(10) 0.0728(6) Uani 1 1 d . . .
P3 P -0.03270(5) 0.19187(8) 0.33746(8) 0.0685(5) Uani 1 1 d . . .
P4 P 0.00397(7) 0.28117(10) 0.31591(7) 0.0705(6) Uani 1 1 d . . .
P5 P 0.04374(5) 0.32620(5) 0.39899(10) 0.0727(6) Uani 1 1 d . . .
Cr2 Cr 0.06507(2) 0.21688(2) 0.38994(2) 0.01821(10) Uani 1 1 d . . .
C11 C 0.14820(15) 0.17768(15) 0.44122(15) 0.0206(6) Uani 1 1 d . . .
C12 C 0.11796(15) 0.12976(15) 0.40394(17) 0.0225(6) Uani 1 1 d . . .
C13 C 0.11311(15) 0.14942(16) 0.34417(16) 0.0239(6) Uani 1 1 d . . .
C14 C 0.14035(15) 0.20943(16) 0.34416(16) 0.0237(6) Uani 1 1 d . . .
C15 C 0.16192(14) 0.22731(14) 0.40459(15) 0.0207(6) Uani 1 1 d . . .
C16 C 0.16513(17) 0.17352(19) 0.50702(16) 0.0312(8) Uani 1 1 d . . .
H16A H 0.2021 0.1500 0.5180 0.047 Uiso 1 1 calc R . .
H16B H 0.1338 0.1520 0.5224 0.047 Uiso 1 1 calc R . .
H16C H 0.1705 0.2159 0.5238 0.047 Uiso 1 1 calc R . .
C17 C 0.09795(18) 0.06823(16) 0.4240(2) 0.0363(9) Uani 1 1 d . . .
H17A H 0.1309 0.0384 0.4300 0.055 Uiso 1 1 calc R . .
H17B H 0.0654 0.0519 0.3940 0.055 Uiso 1 1 calc R . .
H17C H 0.0844 0.0741 0.4613 0.055 Uiso 1 1 calc R . .
C18 C 0.08828(18) 0.1117(2) 0.28932(19) 0.0364(9) Uani 1 1 d . . .
H18A H 0.1200 0.0870 0.2778 0.055 Uiso 1 1 calc R . .
H18B H 0.0713 0.1402 0.2571 0.055 Uiso 1 1 calc R . .
H18C H 0.0575 0.0834 0.2976 0.055 Uiso 1 1 calc R . .
C19 C 0.14770(17) 0.24589(19) 0.29115(17) 0.0331(8) Uani 1 1 d . . .
H19A H 0.1883 0.2411 0.2850 0.050 Uiso 1 1 calc R . .
H19B H 0.1397 0.2903 0.2971 0.050 Uiso 1 1 calc R . .
H19C H 0.1200 0.2302 0.2564 0.050 Uiso 1 1 calc R . .
C20 C 0.19589(16) 0.28572(16) 0.42509(19) 0.0288(7) Uani 1 1 d . . .
H20A H 0.2375 0.2797 0.4230 0.043 Uiso 1 1 calc R . .
H20B H 0.1928 0.2947 0.4660 0.043 Uiso 1 1 calc R . .
H20C H 0.1796 0.3209 0.3997 0.043 Uiso 1 1 calc R . .
C21 C 0.10704(15) 0.38620(14) 0.13251(15) 0.0197(6) Uani 1 1 d . . .
C22 C 0.17022(16) 0.38280(15) 0.14606(16) 0.0220(6) Uani 1 1 d . . .
C23 C 0.19304(16) 0.43819(17) 0.12487(16) 0.0250(7) Uani 1 1 d . . .
C24 C 0.14478(17) 0.47645(15) 0.09758(15) 0.0241(6) Uani 1 1 d . . .
C25 C 0.09178(15) 0.44416(16) 0.10271(15) 0.0225(6) Uani 1 1 d . . .
C26 C 0.06463(17) 0.33599(17) 0.14245(17) 0.0293(7) Uani 1 1 d . . .
H26A H 0.0671 0.3006 0.1159 0.044 Uiso 1 1 calc R . .
H26B H 0.0243 0.3528 0.1343 0.044 Uiso 1 1 calc R . .
H26C H 0.0747 0.3217 0.1836 0.044 Uiso 1 1 calc R . .
C27 C 0.20646(17) 0.32809(17) 0.17381(17) 0.0298(8) Uani 1 1 d . . .
H27A H 0.2258 0.3081 0.1444 0.045 Uiso 1 1 calc R . .
H27B H 0.1807 0.2976 0.1880 0.045 Uiso 1 1 calc R . .
H27C H 0.2365 0.3428 0.2071 0.045 Uiso 1 1 calc R . .
C28 C 0.25738(18) 0.4514(2) 0.1269(2) 0.0390(10) Uani 1 1 d . . .
H28A H 0.2683 0.4365 0.0903 0.058 Uiso 1 1 calc R . .
H28B H 0.2813 0.4297 0.1608 0.058 Uiso 1 1 calc R . .
H28C H 0.2645 0.4967 0.1309 0.058 Uiso 1 1 calc R . .
C29 C 0.1498(2) 0.53774(17) 0.06688(18) 0.0361(9) Uani 1 1 d . . .
H29A H 0.1522 0.5298 0.0256 0.054 Uiso 1 1 calc R . .
H29B H 0.1855 0.5598 0.0868 0.054 Uiso 1 1 calc R . .
H29C H 0.1151 0.5636 0.0683 0.054 Uiso 1 1 calc R . .
C30 C 0.02986(17) 0.46564(19) 0.07735(17) 0.0324(8) Uani 1 1 d . . .
H30A H 0.0169 0.4476 0.0378 0.049 Uiso 1 1 calc R . .
H30B H 0.0291 0.5115 0.0746 0.049 Uiso 1 1 calc R . .
H30C H 0.0033 0.4518 0.1031 0.049 Uiso 1 1 calc R . .
Cr3 Cr 0.14227(2) 0.46432(2) 0.19222(2) 0.01801(10) Uani 1 1 d . . .
P6 P 0.08530(5) 0.44412(5) 0.26823(5) 0.0369(2) Uani 1 1 d . . .
P7 P 0.18009(6) 0.42979(5) 0.29418(4) 0.0369(2) Uani 1 1 d . . .
P8 P 0.22431(4) 0.50934(6) 0.26284(5) 0.0374(2) Uani 1 1 d . . .
P9 P 0.15676(6) 0.57447(4) 0.21959(5) 0.0361(2) Uani 1 1 d . . .
P10 P 0.07016(5) 0.53379(5) 0.22210(5) 0.0359(2) Uani 1 1 d . . .
Cr4 Cr 0.14340(2) 0.53324(2) 0.31386(2) 0.01757(10) Uani 1 1 d . . .
C31 C 0.09532(14) 0.55004(17) 0.38554(15) 0.0234(6) Uani 1 1 d . . .
C32 C 0.15170(16) 0.52330(15) 0.41016(14) 0.0223(6) Uani 1 1 d . . .
C33 C 0.19582(15) 0.56573(15) 0.39897(15) 0.0209(6) Uani 1 1 d . . .
C34 C 0.16684(17) 0.61849(15) 0.36778(16) 0.0230(7) Uani 1 1 d . . .
C35 C 0.10494(16) 0.60903(15) 0.35970(15) 0.0236(6) Uani 1 1 d . . .
C36 C 0.03660(17) 0.5223(2) 0.38889(18) 0.0358(9) Uani 1 1 d . . .
H36A H 0.0206 0.5435 0.4200 0.054 Uiso 1 1 calc R . .
H36B H 0.0413 0.4775 0.3981 0.054 Uiso 1 1 calc R . .
H36C H 0.0094 0.5277 0.3508 0.054 Uiso 1 1 calc R . .
C37 C 0.16291(19) 0.46264(17) 0.44369(16) 0.0309(8) Uani 1 1 d . . .
H37A H 0.1660 0.4707 0.4860 0.046 Uiso 1 1 calc R . .
H37B H 0.1999 0.4441 0.4371 0.046 Uiso 1 1 calc R . .
H37C H 0.1302 0.4336 0.4299 0.046 Uiso 1 1 calc R . .
C38 C 0.26160(15) 0.55935(19) 0.41846(17) 0.0302(7) Uani 1 1 d . . .
H38A H 0.2739 0.5771 0.4582 0.045 Uiso 1 1 calc R . .
H38B H 0.2813 0.5819 0.3908 0.045 Uiso 1 1 calc R . .
H38C H 0.2725 0.5149 0.4191 0.045 Uiso 1 1 calc R . .
C39 C 0.19697(19) 0.67590(16) 0.35057(17) 0.0323(8) Uani 1 1 d . . .
H39A H 0.2048 0.7051 0.3840 0.048 Uiso 1 1 calc R . .
H39B H 0.1714 0.6962 0.3168 0.048 Uiso 1 1 calc R . .
H39C H 0.2344 0.6639 0.3397 0.048 Uiso 1 1 calc R . .
C40 C 0.05824(18) 0.6547(2) 0.33189(17) 0.0356(9) Uani 1 1 d . . .
H40A H 0.0490 0.6830 0.3623 0.053 Uiso 1 1 calc R . .
H40B H 0.0225 0.6317 0.3135 0.053 Uiso 1 1 calc R . .
H40C H 0.0726 0.6792 0.3017 0.053 Uiso 1 1 calc R . .

loop_
_atom_site_aniso_label
_atom_site_aniso_U_11
_atom_site_aniso_U_22
_atom_site_aniso_U_33
_atom_site_aniso_U_23
_atom_site_aniso_U_13
_atom_site_aniso_U_12
Sb1 0.03186(13) 0.02381(9) 0.03057(13) -0.00284(9) 0.00961(8) 0.00318(9)
F1 0.0507(17) 0.0512(16) 0.065(2) -0.0205(15) 0.0001(15) -0.0082(13)
F2 0.091(2) 0.0463(15) 0.0417(16) 0.0047(13) 0.0025(15) 0.0302(16)
F3 0.0403(15) 0.0679(17) 0.0594(18) 0.0104(15) 0.0285(13) 0.0140(14)
F4 0.0359(13) 0.0333(11) 0.0586(17) 0.0100(11) 0.0157(11) 0.0123(10)
F5 0.0575(18) 0.0640(19) 0.0360(14) -0.0044(12) 0.0244(13) -0.0074(13)
F6 0.0696(19) 0.0338(12) 0.0348(13) -0.0092(10) 0.0107(12) -0.0091(12)
Sb2 0.02995(14) 0.02275(9) 0.02699(13) 0.00021(8) 0.00766(8) 0.00164(8)
F7 0.180(5) 0.0471(18) 0.077(3) 0.0302(19) -0.005(3) -0.034(2)
F8 0.0454(17) 0.109(3) 0.076(2) -0.018(2) 0.0305(16) 0.0148(18)
F9 0.0565(19) 0.0689(19) 0.0494(17) -0.0122(15) -0.0061(14) -0.0120(16)
F10 0.0579(19) 0.103(3) 0.073(2) -0.042(2) 0.0087(17) 0.0333(19)
F11 0.0493(17) 0.080(2) 0.0491(17) -0.0300(16) -0.0088(13) 0.0103(15)
F12 0.072(2) 0.0540(17) 0.072(2) 0.0294(16) 0.0051(17) -0.0184(15)
C1 0.0265(16) 0.0213(14) 0.0261(16) -0.0058(12) 0.0101(13) -0.0027(12)
C2 0.0204(15) 0.0209(13) 0.0313(17) -0.0042(13) 0.0076(12) -0.0028(12)
C3 0.0156(14) 0.0252(15) 0.0268(16) -0.0059(12) 0.0030(12) -0.0026(12)
C4 0.0203(15) 0.0229(14) 0.0268(17) -0.0009(13) 0.0059(12) -0.0012(12)
C5 0.0206(15) 0.0205(13) 0.0265(16) -0.0047(13) 0.0070(12) -0.0011(12)
C6 0.046(2) 0.039(2) 0.0239(18) -0.0018(15) 0.0135(16) -0.0029(17)
C7 0.0253(17) 0.0259(16) 0.054(2) -0.0030(16) 0.0146(16) -0.0071(14)
C8 0.0254(17) 0.0366(19) 0.0282(18) -0.0102(15) -0.0006(13) -0.0027(14)
C9 0.0320(19) 0.0270(16) 0.0308(18) 0.0063(14) 0.0091(14) 0.0013(14)
C10 0.0336(19) 0.0261(16) 0.0332(19) -0.0097(14) 0.0074(14) -0.0052(14)
Cr1 0.0186(2) 0.0182(2) 0.0192(2) -0.00237(18) 0.00452(18) -0.00384(18)
P1 0.0472(7) 0.1473(17) 0.0314(6) -0.0358(8) -0.0123(5) 0.0579(9)
P2 0.0460(7) 0.0508(7) 0.1392(16) 0.0554(9) 0.0609(9) 0.0278(6)
P3 0.0209(5) 0.0754(10) 0.1009(12) -0.0664(9) -0.0080(6) 0.0101(5)
P4 0.0509(8) 0.1184(14) 0.0525(8) 0.0489(9) 0.0356(7) 0.0559(9)
P5 0.0210(5) 0.0244(5) 0.1765(19) -0.0214(8) 0.0284(8) -0.0044(4)
Cr2 0.0174(2) 0.0178(2) 0.0197(2) -0.00085(18) 0.00434(18) -0.00245(18)
C11 0.0203(15) 0.0202(14) 0.0221(15) 0.0061(11) 0.0063(11) 0.0022(11)
C12 0.0194(14) 0.0168(12) 0.0321(18) -0.0021(12) 0.0073(12) 0.0007(11)
C13 0.0212(15) 0.0265(15) 0.0248(15) -0.0015(12) 0.0061(12) 0.0023(12)
C14 0.0184(14) 0.0263(15) 0.0271(16) -0.0001(13) 0.0064(12) 0.0013(12)
C15 0.0193(14) 0.0196(12) 0.0232(15) 0.0016(12) 0.0045(11) 0.0003(11)
C16 0.0331(18) 0.0379(19) 0.0223(16) 0.0053(14) 0.0049(13) 0.0118(15)
C17 0.035(2) 0.0204(15) 0.060(3) 0.0040(16) 0.0237(18) 0.0009(14)
C18 0.0269(18) 0.042(2) 0.040(2) -0.0183(17) 0.0053(15) 0.0007(15)
C19 0.0319(18) 0.042(2) 0.0293(18) 0.0140(16) 0.0144(14) 0.0107(16)
C20 0.0198(15) 0.0200(14) 0.045(2) 0.0034(14) 0.0018(14) -0.0034(12)
C21 0.0183(14) 0.0203(12) 0.0200(15) -0.0034(11) 0.0027(11) -0.0017(11)
C22 0.0221(16) 0.0211(14) 0.0224(15) -0.0008(11) 0.0036(12) 0.0055(11)
C23 0.0226(16) 0.0265(16) 0.0282(17) -0.0037(13) 0.0105(13) -0.0012(13)
C24 0.0334(18) 0.0228(13) 0.0179(14) 0.0012(12) 0.0092(12) 0.0006(13)
C25 0.0246(16) 0.0220(14) 0.0213(15) 0.0008(12) 0.0055(12) 0.0052(12)
C26 0.0313(18) 0.0272(16) 0.0302(18) -0.0016(14) 0.0078(14) -0.0085(14)
C27 0.0325(18) 0.0275(16) 0.0280(17) 0.0017(13) 0.0023(14) 0.0135(14)
C28 0.0258(18) 0.046(2) 0.052(3) -0.0111(19) 0.0245(17) -0.0036(16)
C29 0.061(3) 0.0217(15) 0.0311(19) 0.0054(14) 0.0217(18) -0.0016(16)
C30 0.0297(18) 0.041(2) 0.0246(17) 0.0053(15) 0.0009(14) 0.0133(15)
Cr3 0.0165(2) 0.0177(2) 0.0205(2) 0.00163(18) 0.00517(18) 0.00198(17)
P6 0.0430(6) 0.0383(5) 0.0357(5) -0.0148(4) 0.0228(4) -0.0222(4)
P7 0.0594(7) 0.0264(4) 0.0232(4) 0.0024(4) 0.0046(4) 0.0172(4)
P8 0.0198(4) 0.0570(6) 0.0364(5) -0.0179(5) 0.0079(4) -0.0054(4)
P9 0.0671(7) 0.0199(4) 0.0246(4) 0.0002(3) 0.0170(4) -0.0081(4)
P10 0.0269(5) 0.0489(6) 0.0284(5) -0.0122(4) -0.0033(4) 0.0188(4)
Cr4 0.0172(2) 0.0173(2) 0.0184(2) 0.00042(17) 0.00383(18) -0.00044(17)
C31 0.0172(14) 0.0307(16) 0.0238(16) -0.0071(13) 0.0078(12) -0.0075(12)
C32 0.0277(17) 0.0217(13) 0.0176(14) 0.0004(11) 0.0049(12) -0.0060(12)
C33 0.0198(15) 0.0212(14) 0.0210(15) -0.0016(11) 0.0022(11) -0.0011(11)
C34 0.0294(17) 0.0208(14) 0.0206(15) -0.0007(11) 0.0087(12) -0.0049(12)
C35 0.0267(16) 0.0240(13) 0.0195(15) -0.0040(12) 0.0030(12) 0.0040(13)
C36 0.0277(18) 0.050(2) 0.0330(19) -0.0141(17) 0.0134(15) -0.0111(17)
C37 0.044(2) 0.0258(16) 0.0218(16) 0.0053(13) 0.0034(14) -0.0045(14)
C38 0.0191(15) 0.0379(19) 0.0318(18) -0.0035(15) 0.0011(13) -0.0016(14)
C39 0.048(2) 0.0218(15) 0.0283(17) 0.0011(13) 0.0115(15) -0.0091(15)
C40 0.0341(19) 0.039(2) 0.0290(18) -0.0073(15) -0.0049(15) 0.0163(16)

loop_
_atom_type_symbol
_atom_type_description
_atom_type_scat_dispersion_real
_atom_type_scat_dispersion_imag
_atom_type_scat_source
C C 0.0033 0.0016 'International Tables Vol C Tables 4.2.6.8 and 6.1.1.4'
H H 0.0000 0.0000 'International Tables Vol C Tables 4.2.6.8 and 6.1.1.4'
F F 0.0171 0.0103 'International Tables Vol C Tables 4.2.6.8 and 6.1.1.4'
P P 0.1023 0.0942 'International Tables Vol C Tables 4.2.6.8 and 6.1.1.4'
Cr Cr 0.3209 0.6236 'International Tables Vol C Tables 4.2.6.8 and 6.1.1.4'
Sb Sb -0.5866 1.5461 'International Tables Vol C Tables 4.2.6.8 and 6.1.1.4'

loop_
_geom_angle_atom_site_label_1
_geom_angle_atom_site_label_2
_geom_angle_atom_site_label_3
_geom_angle
_geom_angle_site_symmetry_1
_geom_angle_site_symmetry_3
_geom_angle_publ_flag
F6 Sb1 F2 90.21(13) . . ?
F6 Sb1 F4 90.39(11) . . ?
F2 Sb1 F4 178.25(15) . . ?
F6 Sb1 F1 178.45(14) . . ?
F2 Sb1 F1 88.86(13) . . ?
F4 Sb1 F1 90.57(13) . . ?
F6 Sb1 F5 88.97(14) . . ?
F2 Sb1 F5 91.57(16) . . ?
F4 Sb1 F5 90.08(13) . . ?
F1 Sb1 F5 89.80(14) . . ?
F6 Sb1 F3 90.38(15) . . ?
F2 Sb1 F3 89.34(16) . . ?
F4 Sb1 F3 89.02(13) . . ?
F1 Sb1 F3 90.86(16) . . ?
F5 Sb1 F3 178.88(12) . . ?
F7 Sb2 F8 90.6(2) . . ?
F7 Sb2 F12 179.7(2) . . ?
F8 Sb2 F12 89.16(18) . . ?
F7 Sb2 F11 90.02(18) . . ?
F8 Sb2 F11 89.30(15) . . ?
F12 Sb2 F11 89.83(16) . . ?
F7 Sb2 F9 89.97(18) . . ?
F8 Sb2 F9 90.99(16) . . ?
F12 Sb2 F9 90.18(16) . . ?
F11 Sb2 F9 179.71(16) . . ?
F7 Sb2 F10 92.1(2) . . ?
F8 Sb2 F10 176.74(18) . . ?
F12 Sb2 F10 88.17(19) . . ?
F11 Sb2 F10 88.83(14) . . ?
F9 Sb2 F10 90.88(15) . . ?
C2 C1 C5 107.5(3) . . ?
C2 C1 C6 127.0(3) . . ?
C5 C1 C6 125.4(3) . . ?
C2 C1 Cr1 70.4(2) . . ?
C5 C1 Cr1 71.3(2) . . ?
C6 C1 Cr1 126.4(3) . . ?
C3 C2 C1 108.1(3) . . ?
C3 C2 C7 126.2(3) . . ?
C1 C2 C7 125.6(4) . . ?
C3 C2 Cr1 71.07(19) . . ?
C1 C2 Cr1 71.8(2) . . ?
C7 C2 Cr1 125.8(2) . . ?
C2 C3 C4 108.2(3) . . ?
C2 C3 C8 126.9(3) . . ?
C4 C3 C8 124.8(3) . . ?
C2 C3 Cr1 71.0(2) . . ?
C4 C3 Cr1 71.35(19) . . ?
C8 C3 Cr1 125.1(2) . . ?
C5 C4 C3 107.7(3) . . ?
C5 C4 C9 126.3(3) . . ?
C3 C4 C9 125.9(3) . . ?
C5 C4 Cr1 71.7(2) . . ?
C3 C4 Cr1 70.72(19) . . ?
C9 C4 Cr1 126.0(2) . . ?
C4 C5 C1 108.4(3) . . ?
C4 C5 C10 126.5(3) . . ?
C1 C5 C10 124.9(3) . . ?
C4 C5 Cr1 70.70(19) . . ?
C1 C5 Cr1 70.97(19) . . ?
C10 C5 Cr1 127.2(3) . . ?
C1 C6 H6A 109.5 . . ?
C1 C6 H6B 109.5 . . ?
H6A C6 H6B 109.5 . . ?
C1 C6 H6C 109.5 . . ?
H6A C6 H6C 109.5 . . ?
H6B C6 H6C 109.5 . . ?
C2 C7 H7A 109.5 . . ?
C2 C7 H7B 109.5 . . ?
H7A C7 H7B 109.5 . . ?
C2 C7 H7C 109.5 . . ?
H7A C7 H7C 109.5 . . ?
H7B C7 H7C 109.5 . . ?
C3 C8 H8A 109.5 . . ?
C3 C8 H8B 109.5 . . ?
H8A C8 H8B 109.5 . . ?
C3 C8 H8C 109.5 . . ?
H8A C8 H8C 109.5 . . ?
H8B C8 H8C 109.5 . . ?
C4 C9 H9A 109.5 . . ?
C4 C9 H9B 109.5 . . ?
H9A C9 H9B 109.5 . . ?
C4 C9 H9C 109.5 . . ?
H9A C9 H9C 109.5 . . ?
H9B C9 H9C 109.5 . . ?
C5 C10 H10A 109.5 . . ?
C5 C10 H10B 109.5 . . ?
H10A C10 H10B 109.5 . . ?
C5 C10 H10C 109.5 . . ?
H10A C10 H10C 109.5 . . ?
H10B C10 H10C 109.5 . . ?
C2 Cr1 C3 37.90(14) . . ?
C2 Cr1 C4 63.48(12) . . ?
C3 Cr1 C4 37.94(12) . . ?
C2 Cr1 C1 37.86(12) . . ?
C3 Cr1 C1 63.25(13) . . ?
C4 Cr1 C1 63.30(13) . . ?
C2 Cr1 C5 63.11(12) . . ?
C3 Cr1 C5 62.96(12) . . ?
C4 Cr1 C5 37.58(12) . . ?
C1 Cr1 C5 37.74(13) . . ?
C2 Cr1 P5 161.49(9) . . ?
C3 Cr1 P5 139.23(11) . . ?
C4 Cr1 P5 105.15(10) . . ?
C1 Cr1 P5 124.87(10) . . ?
C5 Cr1 P5 98.80(9) . . ?
C2 Cr1 P4 138.42(11) . . ?
C3 Cr1 P4 104.21(10) . . ?
C4 Cr1 P4 97.35(10) . . ?
C1 Cr1 P4 160.34(10) . . ?
C5 Cr1 P4 124.03(11) . . ?
P5 Cr1 P4 53.93(7) . . ?
C2 Cr1 P2 97.63(9) . . ?
C3 Cr1 P2 123.55(10) . . ?
C4 Cr1 P2 160.48(10) . . ?
C1 Cr1 P2 105.41(10) . . ?
C5 Cr1 P2 139.93(11) . . ?
P5 Cr1 P2 94.37(5) . . ?
P4 Cr1 P2 94.14(6) . . ?
C2 Cr1 P3 104.49(9) . . ?
C3 Cr1 P3 97.44(9) . . ?
C4 Cr1 P3 123.83(10) . . ?
C1 Cr1 P3 138.86(10) . . ?
C5 Cr1 P3 160.00(10) . . ?
P5 Cr1 P3 93.98(5) . . ?
P4 Cr1 P3 53.87(7) . . ?
P2 Cr1 P3 53.24(7) . . ?
C2 Cr1 P1 124.28(11) . . ?
C3 Cr1 P1 161.15(11) . . ?
C4 Cr1 P1 139.89(10) . . ?
C1 Cr1 P1 98.48(10) . . ?
C5 Cr1 P1 106.06(10) . . ?
P5 Cr1 P1 54.18(8) . . ?
P4 Cr1 P1 94.64(6) . . ?
P2 Cr1 P1 53.99(8) . . ?
P3 Cr1 P1 93.89(5) . . ?
P2 P1 P5 107.34(8) . . ?
P2 P1 Cr1 62.99(6) . . ?
P5 P1 Cr1 62.62(5) . . ?
P2 P1 Cr2 63.02(6) . . ?
P5 P1 Cr2 62.70(6) . . ?
Cr1 P1 Cr2 79.18(4) . . ?
P3 P2 P1 108.21(8) . . ?
P3 P2 Cr1 63.39(5) . . ?
P1 P2 Cr1 63.01(6) . . ?
P3 P2 Cr2 63.14(5) . . ?
P1 P2 Cr2 63.04(6) . . ?
Cr1 P2 Cr2 79.19(4) . . ?
P2 P3 P4 108.68(8) . . ?
P2 P3 Cr2 63.57(5) . . ?
P4 P3 Cr2 63.40(5) . . ?
P2 P3 Cr1 63.37(5) . . ?
P4 P3 Cr1 63.03(6) . . ?
Cr2 P3 Cr1 79.37(4) . . ?
P5 P4 P3 107.42(8) . . ?
P5 P4 Cr1 62.79(6) . . ?
P3 P4 Cr1 63.10(5) . . ?
P5 P4 Cr2 62.76(6) . . ?
P3 P4 Cr2 62.75(5) . . ?
Cr1 P4 Cr2 79.13(4) . . ?
P4 P5 P1 108.35(8) . . ?
P4 P5 Cr1 63.28(5) . . ?
P1 P5 Cr1 63.19(6) . . ?
P4 P5 Cr2 63.46(5) . . ?
P1 P5 Cr2 63.19(6) . . ?
Cr1 P5 Cr2 79.63(4) . . ?
C15 Cr2 C13 63.18(13) . . ?
C15 Cr2 C11 37.75(12) . . ?
C13 Cr2 C11 62.90(13) . . ?
C15 Cr2 C12 63.15(12) . . ?
C13 Cr2 C12 37.60(13) . . ?
C11 Cr2 C12 37.63(12) . . ?
C15 Cr2 C14 37.94(13) . . ?
C13 Cr2 C14 37.63(12) . . ?
C11 Cr2 C14 63.06(13) . . ?
C12 Cr2 C14 62.98(13) . . ?
C15 Cr2 P5 96.21(9) . . ?
C13 Cr2 P5 143.62(10) . . ?
C11 Cr2 P5 119.49(10) . . ?
C12 Cr2 P5 156.93(10) . . ?
C14 Cr2 P5 107.80(10) . . ?
C15 Cr2 P3 157.40(10) . . ?
C13 Cr2 P3 97.22(10) . . ?
C11 Cr2 P3 144.72(10) . . ?
C12 Cr2 P3 108.92(10) . . ?
C14 Cr2 P3 119.53(10) . . ?
P5 Cr2 P3 94.06(5) . . ?
C15 Cr2 P2 145.18(10) . . ?
C13 Cr2 P2 120.11(10) . . ?
C11 Cr2 P2 109.46(10) . . ?
C12 Cr2 P2 97.82(10) . . ?
C14 Cr2 P2 157.69(10) . . ?
P5 Cr2 P2 94.20(5) . . ?
P3 Cr2 P2 53.29(7) . . ?
C15 Cr2 P1 108.32(10) . . ?
C13 Cr2 P1 157.45(10) . . ?
C11 Cr2 P1 97.19(10) . . ?
C12 Cr2 P1 119.98(11) . . ?
C14 Cr2 P1 144.34(11) . . ?
P5 Cr2 P1 54.11(8) . . ?
P3 Cr2 P1 94.01(5) . . ?
P2 Cr2 P1 53.94(8) . . ?
C15 Cr2 P4 118.93(9) . . ?
C13 Cr2 P4 108.05(10) . . ?
C11 Cr2 P4 156.52(10) . . ?
C12 Cr2 P4 143.95(11) . . ?
C14 Cr2 P4 96.16(10) . . ?
P5 Cr2 P4 53.78(7) . . ?
P3 Cr2 P4 53.85(7) . . ?
P2 Cr2 P4 93.87(5) . . ?
P1 Cr2 P4 94.37(5) . . ?
C12 C11 C15 108.3(3) . . ?
C12 C11 C16 124.7(3) . . ?
C15 C11 C16 127.0(3) . . ?
C12 C11 Cr2 71.23(19) . . ?
C15 C11 Cr2 70.98(18) . . ?
C16 C11 Cr2 126.2(2) . . ?
C13 C12 C11 108.0(3) . . ?
C13 C12 C17 126.1(3) . . ?
C11 C12 C17 125.9(4) . . ?
C13 C12 Cr2 71.12(19) . . ?
C11 C12 Cr2 71.14(18) . . ?
C17 C12 Cr2 125.9(2) . . ?
C12 C13 C14 108.3(3) . . ?
C12 C13 C18 126.7(3) . . ?
C14 C13 C18 124.8(3) . . ?
C12 C13 Cr2 71.28(19) . . ?
C14 C13 Cr2 71.30(19) . . ?
C18 C13 Cr2 127.1(2) . . ?
C13 C14 C15 107.8(3) . . ?
C13 C14 C19 126.3(3) . . ?
C15 C14 C19 125.8(3) . . ?
C13 C14 Cr2 71.08(19) . . ?
C15 C14 Cr2 70.8(2) . . ?
C19 C14 Cr2 125.7(2) . . ?
C11 C15 C14 107.6(3) . . ?
C11 C15 C20 126.4(3) . . ?
C14 C15 C20 125.9(3) . . ?
C11 C15 Cr2 71.27(19) . . ?
C14 C15 Cr2 71.25(19) . . ?
C20 C15 Cr2 125.7(2) . . ?
C11 C16 H16A 109.5 . . ?
C11 C16 H16B 109.5 . . ?
H16A C16 H16B 109.5 . . ?
C11 C16 H16C 109.5 . . ?
H16A C16 H16C 109.5 . . ?
H16B C16 H16C 109.5 . . ?
C12 C17 H17A 109.5 . . ?
C12 C17 H17B 109.5 . . ?
H17A C17 H17B 109.5 . . ?
C12 C17 H17C 109.5 . . ?
H17A C17 H17C 109.5 . . ?
H17B C17 H17C 109.5 . . ?
C13 C18 H18A 109.5 . . ?
C13 C18 H18B 109.5 . . ?
H18A C18 H18B 109.5 . . ?
C13 C18 H18C 109.5 . . ?
H18A C18 H18C 109.5 . . ?
H18B C18 H18C 109.5 . . ?
C14 C19 H19A 109.5 . . ?
C14 C19 H19B 109.5 . . ?
H19A C19 H19B 109.5 . . ?
C14 C19 H19C 109.5 . . ?
H19A C19 H19C 109.5 . . ?
H19B C19 H19C 109.5 . . ?
C15 C20 H20A 109.5 . . ?
C15 C20 H20B 109.5 . . ?
H20A C20 H20B 109.5 . . ?
C15 C20 H20C 109.5 . . ?
H20A C20 H20C 109.5 . . ?
H20B C20 H20C 109.5 . . ?
C25 C21 C22 107.0(3) . . ?
C25 C21 C26 125.9(3) . . ?
C22 C21 C26 126.8(3) . . ?
C25 C21 Cr3 70.88(18) . . ?
C22 C21 Cr3 70.68(18) . . ?
C26 C21 Cr3 127.8(2) . . ?
C23 C22 C21 108.3(3) . . ?
C23 C22 C27 125.4(3) . . ?
C21 C22 C27 126.1(3) . . ?
C23 C22 Cr3 70.99(19) . . ?
C21 C22 Cr3 71.44(18) . . ?
C27 C22 Cr3 126.8(3) . . ?
C22 C23 C24 108.5(3) . . ?
C22 C23 C28 125.3(3) . . ?
C24 C23 C28 126.0(3) . . ?
C22 C23 Cr3 71.4(2) . . ?
C24 C23 Cr3 71.7(2) . . ?
C28 C23 Cr3 126.4(3) . . ?
C23 C24 C25 107.2(3) . . ?
C23 C24 C29 125.4(4) . . ?
C25 C24 C29 127.3(3) . . ?
C23 C24 Cr3 70.6(2) . . ?
C25 C24 Cr3 70.81(19) . . ?
C29 C24 Cr3 126.0(2) . . ?
C21 C25 C24 108.9(3) . . ?
C21 C25 C30 125.2(3) . . ?
C24 C25 C30 125.8(3) . . ?
C21 C25 Cr3 71.48(19) . . ?
C24 C25 Cr3 71.4(2) . . ?
C30 C25 Cr3 126.2(3) . . ?
C21 C26 H26A 109.5 . . ?
C21 C26 H26B 109.5 . . ?
H26A C26 H26B 109.5 . . ?
C21 C26 H26C 109.5 . . ?
H26A C26 H26C 109.5 . . ?
H26B C26 H26C 109.5 . . ?
C22 C27 H27A 109.5 . . ?
C22 C27 H27B 109.5 . . ?
H27A C27 H27B 109.5 . . ?
C22 C27 H27C 109.5 . . ?
H27A C27 H27C 109.5 . . ?
H27B C27 H27C 109.5 . . ?
C23 C28 H28A 109.5 . . ?
C23 C28 H28B 109.5 . . ?
H28A C28 H28B 109.5 . . ?
C23 C28 H28C 109.5 . . ?
H28A C28 H28C 109.5 . . ?
H28B C28 H28C 109.5 . . ?
C24 C29 H29A 109.5 . . ?
C24 C29 H29B 109.5 . . ?
H29A C29 H29B 109.5 . . ?
C24 C29 H29C 109.5 . . ?
H29A C29 H29C 109.5 . . ?
H29B C29 H29C 109.5 . . ?
C25 C30 H30A 109.5 . . ?
C25 C30 H30B 109.5 . . ?
H30A C30 H30B 109.5 . . ?
C25 C30 H30C 109.5 . . ?
H30A C30 H30C 109.5 . . ?
H30B C30 H30C 109.5 . . ?
C23 Cr3 C22 37.65(13) . . ?
C23 Cr3 C25 62.93(13) . . ?
C22 Cr3 C25 62.86(13) . . ?
C23 Cr3 C21 63.27(13) . . ?
C22 Cr3 C21 37.88(12) . . ?
C25 Cr3 C21 37.64(12) . . ?
C23 Cr3 C24 37.68(13) . . ?
C22 Cr3 C24 63.05(12) . . ?
C25 Cr3 C24 37.79(13) . . ?
C21 Cr3 C24 63.34(12) . . ?
C23 Cr3 P10 148.00(10) . . ?
C22 Cr3 P10 154.47(10) . . ?
C25 Cr3 P10 96.88(9) . . ?
C21 Cr3 P10 116.61(9) . . ?
C24 Cr3 P10 111.27(10) . . ?
C23 Cr3 P6 155.10(10) . . ?
C22 Cr3 P6 117.52(10) . . ?
C25 Cr3 P6 112.35(10) . . ?
C21 Cr3 P6 97.54(9) . . ?
C24 Cr3 P6 149.02(11) . . ?
P10 Cr3 P6 53.37(4) . . ?
C23 Cr3 P9 111.26(10) . . ?
C22 Cr3 P9 147.97(10) . . ?
C25 Cr3 P9 116.79(9) . . ?
C21 Cr3 P9 154.39(9) . . ?
C24 Cr3 P9 96.55(9) . . ?
P10 Cr3 P9 53.53(4) . . ?
P6 Cr3 P9 92.85(4) . . ?
C23 Cr3 P8 96.87(10) . . ?
C22 Cr3 P8 111.77(10) . . ?
C25 Cr3 P8 154.18(10) . . ?
C21 Cr3 P8 148.69(9) . . ?
C24 Cr3 P8 116.43(10) . . ?
P10 Cr3 P8 93.20(4) . . ?
P6 Cr3 P8 92.72(4) . . ?
P9 Cr3 P8 53.05(4) . . ?
C23 Cr3 P7 117.63(10) . . ?
C22 Cr3 P7 98.30(9) . . ?
C25 Cr3 P7 149.49(10) . . ?
C21 Cr3 P7 112.85(9) . . ?
C24 Cr3 P7 155.19(10) . . ?
P10 Cr3 P7 92.54(4) . . ?
P6 Cr3 P7 52.83(4) . . ?
P9 Cr3 P7 92.07(4) . . ?
P8 Cr3 P7 52.82(4) . . ?
P7 P6 P10 108.22(6) . . ?
P7 P6 Cr3 64.15(4) . . ?
P10 P6 Cr3 63.27(4) . . ?
P7 P6 Cr4 63.46(4) . . ?
P10 P6 Cr4 63.24(4) . . ?
Cr3 P6 Cr4 81.00(3) . . ?
P6 P7 P8 108.20(6) . . ?
P6 P7 Cr4 63.63(4) . . ?
P8 P7 Cr4 63.90(4) . . ?
P6 P7 Cr3 63.02(4) . . ?
P8 P7 Cr3 63.19(4) . . ?
Cr4 P7 Cr3 80.59(3) . . ?
P7 P8 P9 107.97(6) . . ?
P7 P8 Cr3 63.99(4) . . ?
P9 P8 Cr3 63.48(4) . . ?
P7 P8 Cr4 63.24(4) . . ?
P9 P8 Cr4 62.77(4) . . ?
Cr3 P8 Cr4 80.65(3) . . ?
P8 P9 P10 108.08(6) . . ?
P8 P9 Cr4 64.17(4) . . ?
P10 P9 Cr4 63.45(4) . . ?
P8 P9 Cr3 63.48(4) . . ?
P10 P9 Cr3 63.03(4) . . ?
Cr4 P9 Cr3 81.24(3) . . ?
P6 P10 P9 107.51(6) . . ?
P6 P10 Cr3 63.37(4) . . ?
P9 P10 Cr3 63.45(4) . . ?
P6 P10 Cr4 63.57(4) . . ?
P9 P10 Cr4 62.90(4) . . ?
Cr3 P10 Cr4 81.18(3) . . ?
C31 Cr4 C32 37.99(13) . . ?
C31 Cr4 C33 63.15(12) . . ?
C32 Cr4 C33 37.71(12) . . ?
C31 Cr4 C34 62.98(13) . . ?
C32 Cr4 C34 63.14(12) . . ?
C33 Cr4 C34 37.77(12) . . ?
C31 Cr4 C35 37.80(13) . . ?
C32 Cr4 C35 63.30(13) . . ?
C33 Cr4 C35 63.00(12) . . ?
C34 Cr4 C35 37.45(13) . . ?
C31 Cr4 P9 142.24(10) . . ?
C32 Cr4 P9 160.06(9) . . ?
C33 Cr4 P9 122.74(10) . . ?
C34 Cr4 P9 98.44(9) . . ?
C35 Cr4 P9 107.41(10) . . ?
C31 Cr4 P10 106.64(10) . . ?
C32 Cr4 P10 141.68(10) . . ?
C33 Cr4 P10 159.66(9) . . ?
C34 Cr4 P10 122.45(10) . . ?
C35 Cr4 P10 97.86(9) . . ?
P9 Cr4 P10 53.65(4) . . ?
C31 Cr4 P7 122.29(10) . . ?
C32 Cr4 P7 97.88(9) . . ?
C33 Cr4 P7 107.49(9) . . ?
C34 Cr4 P7 142.59(11) . . ?
C35 Cr4 P7 159.66(10) . . ?
P9 Cr4 P7 92.87(4) . . ?
P10 Cr4 P7 92.84(4) . . ?
C31 Cr4 P6 97.75(9) . . ?
C32 Cr4 P6 106.90(9) . . ?
C33 Cr4 P6 141.88(9) . . ?
C34 Cr4 P6 159.38(10) . . ?
C35 Cr4 P6 122.43(10) . . ?
P9 Cr4 P6 92.99(4) . . ?
P10 Cr4 P6 53.18(4) . . ?
P7 Cr4 P6 52.91(4) . . ?
C31 Cr4 P8 160.52(10) . . ?
C32 Cr4 P8 122.85(10) . . ?
C33 Cr4 P8 99.03(10) . . ?
C34 Cr4 P8 108.46(10) . . ?
C35 Cr4 P8 142.96(10) . . ?
P9 Cr4 P8 53.06(4) . . ?
P10 Cr4 P8 92.73(4) . . ?
P7 Cr4 P8 52.86(4) . . ?
P6 Cr4 P8 92.13(4) . . ?
C35 C31 C32 108.2(3) . . ?
C35 C31 C36 126.0(3) . . ?
C32 C31 C36 125.8(3) . . ?
C35 C31 Cr4 71.66(19) . . ?
C32 C31 Cr4 71.21(19) . . ?
C36 C31 Cr4 125.0(2) . . ?
C33 C32 C31 107.6(3) . . ?
C33 C32 C37 125.7(3) . . ?
C31 C32 C37 126.7(3) . . ?
C33 C32 Cr4 71.22(19) . . ?
C31 C32 Cr4 70.80(19) . . ?
C37 C32 Cr4 125.0(2) . . ?
C32 C33 C34 108.1(3) . . ?
C32 C33 C38 127.3(3) . . ?
C34 C33 C38 124.5(3) . . ?
C32 C33 Cr4 71.07(19) . . ?
C34 C33 Cr4 71.27(19) . . ?
C38 C33 Cr4 125.6(2) . . ?
C35 C34 C33 108.3(3) . . ?
C35 C34 C39 126.1(3) . . ?
C33 C34 C39 125.5(3) . . ?
C35 C34 Cr4 71.40(19) . . ?
C33 C34 Cr4 70.96(18) . . ?
C39 C34 Cr4 126.7(3) . . ?
C34 C35 C31 107.8(3) . . ?
C34 C35 C40 125.8(3) . . ?
C31 C35 C40 126.3(3) . . ?
C34 C35 Cr4 71.15(19) . . ?
C31 C35 Cr4 70.54(18) . . ?
C40 C35 Cr4 126.3(2) . . ?
C31 C36 H36A 109.5 . . ?
C31 C36 H36B 109.5 . . ?
H36A C36 H36B 109.5 . . ?
C31 C36 H36C 109.5 . . ?
H36A C36 H36C 109.5 . . ?
H36B C36 H36C 109.5 . . ?
C32 C37 H37A 109.5 . . ?
C32 C37 H37B 109.5 . . ?
H37A C37 H37B 109.5 . . ?
C32 C37 H37C 109.5 . . ?
H37A C37 H37C 109.5 . . ?
H37B C37 H37C 109.5 . . ?
C33 C38 H38A 109.5 . . ?
C33 C38 H38B 109.5 . . ?
H38A C38 H38B 109.5 . . ?
C33 C38 H38C 109.5 . . ?
H38A C38 H38C 109.5 . . ?
H38B C38 H38C 109.5 . . ?
C34 C39 H39A 109.5 . . ?
C34 C39 H39B 109.5 . . ?
H39A C39 H39B 109.5 . . ?
C34 C39 H39C 109.5 . . ?
H39A C39 H39C 109.5 . . ?
H39B C39 H39C 109.5 . . ?
C35 C40 H40A 109.5 . . ?
C35 C40 H40B 109.5 . . ?
H40A C40 H40B 109.5 . . ?
C35 C40 H40C 109.5 . . ?
H40A C40 H40C 109.5 . . ?
H40B C40 H40C 109.5 . . ?

loop_
_geom_bond_atom_site_label_1
_geom_bond_atom_site_label_2
_geom_bond_distance
_geom_bond_site_symmetry_2
_geom_bond_publ_flag
Sb1 F6 1.866(2) . ?
Sb1 F2 1.869(3) . ?
Sb1 F4 1.870(2) . ?
Sb1 F1 1.874(3) . ?
Sb1 F5 1.874(3) . ?
Sb1 F3 1.875(3) . ?
Sb2 F7 1.831(3) . ?
Sb2 F8 1.853(3) . ?
Sb2 F12 1.854(3) . ?
Sb2 F11 1.860(3) . ?
Sb2 F9 1.866(3) . ?
Sb2 F10 1.875(3) . ?
C1 C2 1.431(5) . ?
C1 C5 1.433(5) . ?
C1 C6 1.479(5) . ?
C1 Cr1 2.214(4) . ?
C2 C3 1.426(5) . ?
C2 C7 1.498(5) . ?
C2 Cr1 2.196(3) . ?
C3 C4 1.431(4) . ?
C3 C8 1.507(5) . ?
C3 Cr1 2.197(3) . ?
C4 C5 1.425(5) . ?
C4 C9 1.501(5) . ?
C4 Cr1 2.205(3) . ?
C5 C10 1.497(5) . ?
C5 Cr1 2.218(3) . ?
C6 H6A 0.9800 . ?
C6 H6B 0.9800 . ?
C6 H6C 0.9800 . ?
C7 H7A 0.9800 . ?
C7 H7B 0.9800 . ?
C7 H7C 0.9800 . ?
C8 H8A 0.9800 . ?
C8 H8B 0.9800 . ?
C8 H8C 0.9800 . ?
C9 H9A 0.9800 . ?
C9 H9B 0.9800 . ?
C9 H9C 0.9800 . ?
C10 H10A 0.9800 . ?
C10 H10B 0.9800 . ?
C10 H10C 0.9800 . ?
Cr1 P5 2.3956(12) . ?
Cr1 P4 2.4062(13) . ?
Cr1 P2 2.4075(13) . ?
Cr1 P3 2.4077(12) . ?
Cr1 P1 2.4079(13) . ?
P1 P2 2.186(3) . ?
P1 P5 2.188(3) . ?
P1 Cr2 2.4102(13) . ?
P2 P3 2.158(3) . ?
P2 Cr2 2.4099(13) . ?
P3 P4 2.180(3) . ?
P3 Cr2 2.4007(12) . ?
P4 P5 2.177(3) . ?
P4 Cr2 2.4146(13) . ?
P5 Cr2 2.3996(12) . ?
Cr2 C15 2.206(3) . ?
Cr2 C13 2.209(3) . ?
Cr2 C11 2.210(3) . ?
Cr2 C12 2.211(3) . ?
Cr2 C14 2.212(4) . ?
C11 C12 1.426(5) . ?
C11 C15 1.428(4) . ?
C11 C16 1.493(5) . ?
C12 C13 1.424(5) . ?
C12 C17 1.495(5) . ?
C13 C14 1.426(5) . ?
C13 C18 1.513(5) . ?
C14 C15 1.436(5) . ?
C14 C19 1.487(5) . ?
C15 C20 1.497(4) . ?
C16 H16A 0.9800 . ?
C16 H16B 0.9800 . ?
C16 H16C 0.9800 . ?
C17 H17A 0.9800 . ?
C17 H17B 0.9800 . ?
C17 H17C 0.9800 . ?
C18 H18A 0.9800 . ?
C18 H18B 0.9800 . ?
C18 H18C 0.9800 . ?
C19 H19A 0.9800 . ?
C19 H19B 0.9800 . ?
C19 H19C 0.9800 . ?
C20 H20A 0.9800 . ?
C20 H20B 0.9800 . ?
C20 H20C 0.9800 . ?
C21 C25 1.424(4) . ?
C21 C22 1.432(5) . ?
C21 C26 1.499(5) . ?
C21 Cr3 2.211(3) . ?
C22 C23 1.419(5) . ?
C22 C27 1.503(4) . ?
C22 Cr3 2.201(3) . ?
C23 C24 1.423(5) . ?
C23 C28 1.504(5) . ?
C23 Cr3 2.196(4) . ?
C24 C25 1.429(5) . ?
C24 C29 1.502(5) . ?
C24 Cr3 2.211(3) . ?
C25 C30 1.505(5) . ?
C25 Cr3 2.203(3) . ?
C26 H26A 0.9800 . ?
C26 H26B 0.9800 . ?
C26 H26C 0.9800 . ?
C27 H27A 0.9800 . ?
C27 H27B 0.9800 . ?
C27 H27C 0.9800 . ?
C28 H28A 0.9800 . ?
C28 H28B 0.9800 . ?
C28 H28C 0.9800 . ?
C29 H29A 0.9800 . ?
C29 H29B 0.9800 . ?
C29 H29C 0.9800 . ?
C30 H30A 0.9800 . ?
C30 H30B 0.9800 . ?
C30 H30C 0.9800 . ?
Cr3 P10 2.4284(11) . ?
Cr3 P6 2.4306(11) . ?
Cr3 P9 2.4374(11) . ?
Cr3 P8 2.4374(11) . ?
Cr3 P7 2.4544(11) . ?
P6 P7 2.1733(17) . ?
P6 P10 2.1820(17) . ?
P6 Cr4 2.4408(11) . ?
P7 P8 2.1759(17) . ?
P7 Cr4 2.4373(11) . ?
P8 P9 2.1769(17) . ?
P8 Cr4 2.4513(11) . ?
P9 P10 2.1911(17) . ?
P9 Cr4 2.4218(11) . ?
P10 Cr4 2.4337(11) . ?
Cr4 C31 2.197(3) . ?
Cr4 C32 2.202(3) . ?
Cr4 C33 2.204(3) . ?
Cr4 C34 2.208(3) . ?
Cr4 C35 2.211(3) . ?
C31 C35 1.428(5) . ?
C31 C32 1.432(5) . ?
C31 C36 1.495(5) . ?
C32 C33 1.424(5) . ?
C32 C37 1.503(5) . ?
C33 C34 1.428(5) . ?
C33 C38 1.502(5) . ?
C34 C35 1.419(5) . ?
C34 C39 1.500(5) . ?
C35 C40 1.499(5) . ?
C36 H36A 0.9800 . ?
C36 H36B 0.9800 . ?
C36 H36C 0.9800 . ?
C37 H37A 0.9800 . ?
C37 H37B 0.9800 . ?
C37 H37C 0.9800 . ?
C38 H38A 0.9800 . ?
C38 H38B 0.9800 . ?
C38 H38C 0.9800 . ?
C39 H39A 0.9800 . ?
C39 H39B 0.9800 . ?
C39 H39C 0.9800 . ?
C40 H40A 0.9800 . ?
C40 H40B 0.9800 . ?
C40 H40C 0.9800 . ?

loop_
_geom_torsion_atom_site_label_1
_geom_torsion_atom_site_label_2
_geom_torsion_atom_site_label_3
_geom_torsion_atom_site_label_4
_geom_torsion
_geom_torsion_site_symmetry_1
_geom_torsion_site_symmetry_2
_geom_torsion_site_symmetry_3
_geom_torsion_site_symmetry_4
_geom_torsion_publ_flag
C5 C1 C2 C3 -0.2(4) . . . . ?
C6 C1 C2 C3 176.5(4) . . . . ?
Cr1 C1 C2 C3 -62.2(2) . . . . ?
C5 C1 C2 C7 -176.5(3) . . . . ?
C6 C1 C2 C7 0.1(6) . . . . ?
Cr1 C1 C2 C7 121.5(4) . . . . ?
C5 C1 C2 Cr1 62.0(2) . . . . ?
C6 C1 C2 Cr1 -121.4(4) . . . . ?
C1 C2 C3 C4 0.6(4) . . . . ?
C7 C2 C3 C4 176.9(3) . . . . ?
Cr1 C2 C3 C4 -62.0(2) . . . . ?
C1 C2 C3 C8 -177.3(3) . . . . ?
C7 C2 C3 C8 -1.0(6) . . . . ?
Cr1 C2 C3 C8 120.1(4) . . . . ?
C1 C2 C3 Cr1 62.6(2) . . . . ?
C7 C2 C3 Cr1 -121.1(4) . . . . ?
C2 C3 C4 C5 -0.8(4) . . . . ?
C8 C3 C4 C5 177.2(3) . . . . ?
Cr1 C3 C4 C5 -62.6(2) . . . . ?
C2 C3 C4 C9 -177.2(3) . . . . ?
C8 C3 C4 C9 0.8(6) . . . . ?
Cr1 C3 C4 C9 121.0(3) . . . . ?
C2 C3 C4 Cr1 61.8(2) . . . . ?
C8 C3 C4 Cr1 -120.2(3) . . . . ?
C3 C4 C5 C1 0.7(4) . . . . ?
C9 C4 C5 C1 177.1(3) . . . . ?
Cr1 C4 C5 C1 -61.3(2) . . . . ?
C3 C4 C5 C10 -175.5(3) . . . . ?
C9 C4 C5 C10 0.9(6) . . . . ?
Cr1 C4 C5 C10 122.5(4) . . . . ?
C3 C4 C5 Cr1 61.9(2) . . . . ?
C9 C4 C5 Cr1 -121.7(4) . . . . ?
C2 C1 C5 C4 -0.3(4) . . . . ?
C6 C1 C5 C4 -177.0(4) . . . . ?
Cr1 C1 C5 C4 61.1(2) . . . . ?
C2 C1 C5 C10 176.0(3) . . . . ?
C6 C1 C5 C10 -0.8(6) . . . . ?
Cr1 C1 C5 C10 -122.6(4) . . . . ?
C2 C1 C5 Cr1 -61.4(2) . . . . ?
C6 C1 C5 Cr1 121.9(4) . . . . ?
C1 C2 Cr1 C3 -117.3(3) . . . . ?
C7 C2 Cr1 C3 121.5(4) . . . . ?
C3 C2 Cr1 C4 37.46(19) . . . . ?
C1 C2 Cr1 C4 -79.8(2) . . . . ?
C7 C2 Cr1 C4 159.0(4) . . . . ?
C3 C2 Cr1 C1 117.3(3) . . . . ?
C7 C2 Cr1 C1 -121.2(4) . . . . ?
C3 C2 Cr1 C5 79.7(2) . . . . ?
C1 C2 Cr1 C5 -37.6(2) . . . . ?
C7 C2 Cr1 C5 -158.8(4) . . . . ?
C3 C2 Cr1 P5 92.7(4) . . . . ?
C1 C2 Cr1 P5 -24.6(5) . . . . ?
C7 C2 Cr1 P5 -145.8(3) . . . . ?
C3 C2 Cr1 P4 -32.2(2) . . . . ?
C1 C2 Cr1 P4 -149.55(18) . . . . ?
C7 C2 Cr1 P4 89.3(4) . . . . ?
C3 C2 Cr1 P2 -137.36(18) . . . . ?
C1 C2 Cr1 P2 105.3(2) . . . . ?
C7 C2 Cr1 P2 -15.9(3) . . . . ?
C3 C2 Cr1 P3 -83.45(19) . . . . ?
C1 C2 Cr1 P3 159.24(19) . . . . ?
C7 C2 Cr1 P3 38.1(4) . . . . ?
C3 C2 Cr1 P1 171.43(16) . . . . ?
C1 C2 Cr1 P1 54.1(2) . . . . ?
C7 C2 Cr1 P1 -67.1(4) . . . . ?
C4 C3 Cr1 C2 117.7(3) . . . . ?
C8 C3 Cr1 C2 -122.3(4) . . . . ?
C2 C3 Cr1 C4 -117.7(3) . . . . ?
C8 C3 Cr1 C4 120.0(4) . . . . ?
C2 C3 Cr1 C1 -37.64(19) . . . . ?
C4 C3 Cr1 C1 80.1(2) . . . . ?
C8 C3 Cr1 C1 -159.9(4) . . . . ?
C2 C3 Cr1 C5 -80.2(2) . . . . ?
C4 C3 Cr1 C5 37.6(2) . . . . ?
C8 C3 Cr1 C5 157.5(4) . . . . ?
C2 C3 Cr1 P5 -150.95(17) . . . . ?
C4 C3 Cr1 P5 -33.2(3) . . . . ?
C8 C3 Cr1 P5 86.8(3) . . . . ?
C2 C3 Cr1 P4 158.58(17) . . . . ?
C4 C3 Cr1 P4 -83.7(2) . . . . ?
C8 C3 Cr1 P4 36.3(3) . . . . ?
C2 C3 Cr1 P2 53.7(2) . . . . ?
C4 C3 Cr1 P2 171.40(17) . . . . ?
C8 C3 Cr1 P2 -68.6(3) . . . . ?
C2 C3 Cr1 P3 104.05(18) . . . . ?
C4 C3 Cr1 P3 -138.21(19) . . . . ?
C8 C3 Cr1 P3 -18.2(3) . . . . ?
C2 C3 Cr1 P1 -22.4(4) . . . . ?
C4 C3 Cr1 P1 95.3(4) . . . . ?
C8 C3 Cr1 P1 -144.7(3) . . . . ?
C5 C4 Cr1 C2 79.6(2) . . . . ?
C3 C4 Cr1 C2 -37.4(2) . . . . ?
C9 C4 Cr1 C2 -158.3(3) . . . . ?
C5 C4 Cr1 C3 117.0(3) . . . . ?
C9 C4 Cr1 C3 -120.9(4) . . . . ?
C5 C4 Cr1 C1 37.07(19) . . . . ?
C3 C4 Cr1 C1 -80.0(2) . . . . ?
C9 C4 Cr1 C1 159.2(3) . . . . ?
C3 C4 Cr1 C5 -117.0(3) . . . . ?
C9 C4 Cr1 C5 122.1(4) . . . . ?
C5 C4 Cr1 P5 -84.7(2) . . . . ?
C3 C4 Cr1 P5 158.25(19) . . . . ?
C9 C4 Cr1 P5 37.4(3) . . . . ?
C5 C4 Cr1 P4 -139.26(19) . . . . ?
C3 C4 Cr1 P4 103.7(2) . . . . ?
C9 C4 Cr1 P4 -17.1(3) . . . . ?
C5 C4 Cr1 P2 95.1(4) . . . . ?
C3 C4 Cr1 P2 -21.9(4) . . . . ?
C9 C4 Cr1 P2 -142.7(3) . . . . ?
C5 C4 Cr1 P3 169.74(17) . . . . ?
C3 C4 Cr1 P3 52.7(2) . . . . ?
C9 C4 Cr1 P3 -68.2(3) . . . . ?
C5 C4 Cr1 P1 -33.0(3) . . . . ?
C3 C4 Cr1 P1 -150.04(19) . . . . ?
C9 C4 Cr1 P1 89.1(3) . . . . ?
C5 C1 Cr1 C2 -117.3(3) . . . . ?
C6 C1 Cr1 C2 122.1(4) . . . . ?
C2 C1 Cr1 C3 37.7(2) . . . . ?
C5 C1 Cr1 C3 -79.6(2) . . . . ?
C6 C1 Cr1 C3 159.8(3) . . . . ?
C2 C1 Cr1 C4 80.4(2) . . . . ?
C5 C1 Cr1 C4 -36.92(19) . . . . ?
C6 C1 Cr1 C4 -157.5(3) . . . . ?
C2 C1 Cr1 C5 117.3(3) . . . . ?
C6 C1 Cr1 C5 -120.6(4) . . . . ?
C2 C1 Cr1 P5 170.72(17) . . . . ?
C5 C1 Cr1 P5 53.4(2) . . . . ?
C6 C1 Cr1 P5 -67.2(3) . . . . ?
C2 C1 Cr1 P4 91.2(4) . . . . ?
C5 C1 Cr1 P4 -26.0(4) . . . . ?
C6 C1 Cr1 P4 -146.7(3) . . . . ?
C2 C1 Cr1 P2 -82.5(2) . . . . ?
C5 C1 Cr1 P2 160.19(19) . . . . ?
C6 C1 Cr1 P2 39.6(3) . . . . ?
C2 C1 Cr1 P3 -31.4(3) . . . . ?
C5 C1 Cr1 P3 -148.72(17) . . . . ?
C6 C1 Cr1 P3 90.7(3) . . . . ?
C2 C1 Cr1 P1 -137.4(2) . . . . ?
C5 C1 Cr1 P1 105.3(2) . . . . ?
C6 C1 Cr1 P1 -15.3(3) . . . . ?
C4 C5 Cr1 C2 -80.7(2) . . . . ?
C1 C5 Cr1 C2 37.7(2) . . . . ?
C10 C5 Cr1 C2 157.6(4) . . . . ?
C4 C5 Cr1 C3 -37.94(19) . . . . ?
C1 C5 Cr1 C3 80.4(2) . . . . ?
C10 C5 Cr1 C3 -159.7(4) . . . . ?
C1 C5 Cr1 C4 118.4(3) . . . . ?
C10 C5 Cr1 C4 -121.7(4) . . . . ?
C4 C5 Cr1 C1 -118.4(3) . . . . ?
C10 C5 Cr1 C1 119.9(4) . . . . ?
C4 C5 Cr1 P5 103.45(19) . . . . ?
C1 C5 Cr1 P5 -138.18(19) . . . . ?
C10 C5 Cr1 P5 -18.3(3) . . . . ?
C4 C5 Cr1 P4 51.4(2) . . . . ?
C1 C5 Cr1 P4 169.73(17) . . . . ?
C10 C5 Cr1 P4 -70.4(3) . . . . ?
C4 C5 Cr1 P2 -148.87(18) . . . . ?
C1 C5 Cr1 P2 -30.5(3) . . . . ?
C10 C5 Cr1 P2 89.4(3) . . . . ?
C4 C5 Cr1 P3 -25.6(4) . . . . ?
C1 C5 Cr1 P3 92.7(4) . . . . ?
C10 C5 Cr1 P3 -147.4(3) . . . . ?
C4 C5 Cr1 P1 158.59(18) . . . . ?
C1 C5 Cr1 P1 -83.0(2) . . . . ?
C10 C5 Cr1 P1 36.9(3) . . . . ?
C2 Cr1 P1 P2 72.74(12) . . . . ?
C3 Cr1 P1 P2 89.2(3) . . . . ?
C4 Cr1 P1 P2 161.04(15) . . . . ?
C1 Cr1 P1 P2 102.92(10) . . . . ?
C5 Cr1 P1 P2 140.82(11) . . . . ?
P5 Cr1 P1 P2 -129.84(7) . . . . ?
P4 Cr1 P1 P2 -91.75(8) . . . . ?
P3 Cr1 P1 P2 -37.73(7) . . . . ?
C2 Cr1 P1 P5 -157.42(11) . . . . ?
C3 Cr1 P1 P5 -141.0(3) . . . . ?
C4 Cr1 P1 P5 -69.12(16) . . . . ?
C1 Cr1 P1 P5 -127.24(10) . . . . ?
C5 Cr1 P1 P5 -89.34(11) . . . . ?
P4 Cr1 P1 P5 38.08(7) . . . . ?
P2 Cr1 P1 P5 129.84(7) . . . . ?
P3 Cr1 P1 P5 92.11(7) . . . . ?
C2 Cr1 P1 Cr2 137.85(11) . . . . ?
C3 Cr1 P1 Cr2 154.3(3) . . . . ?
C4 Cr1 P1 Cr2 -133.85(14) . . . . ?
C1 Cr1 P1 Cr2 168.03(10) . . . . ?
C5 Cr1 P1 Cr2 -154.07(10) . . . . ?
P5 Cr1 P1 Cr2 -64.73(6) . . . . ?
P4 Cr1 P1 Cr2 -26.65(8) . . . . ?
P2 Cr1 P1 Cr2 65.11(6) . . . . ?
P3 Cr1 P1 Cr2 27.38(7) . . . . ?
P5 P1 P2 P3 0.24(9) . . . . ?
Cr1 P1 P2 P3 45.83(6) . . . . ?
Cr2 P1 P2 P3 -45.49(6) . . . . ?
P5 P1 P2 Cr1 -45.59(5) . . . . ?
Cr2 P1 P2 Cr1 -91.32(5) . . . . ?
P5 P1 P2 Cr2 45.73(6) . . . . ?
Cr1 P1 P2 Cr2 91.32(5) . . . . ?
C2 Cr1 P2 P3 102.41(11) . . . . ?
C3 Cr1 P2 P3 72.46(13) . . . . ?
C4 Cr1 P2 P3 88.4(3) . . . . ?
C1 Cr1 P2 P3 140.28(11) . . . . ?
C5 Cr1 P2 P3 159.08(15) . . . . ?
P5 Cr1 P2 P3 -91.71(8) . . . . ?
P4 Cr1 P2 P3 -37.62(7) . . . . ?
P1 Cr1 P2 P3 -130.35(7) . . . . ?
C2 Cr1 P2 P1 -127.24(11) . . . . ?
C3 Cr1 P2 P1 -157.19(13) . . . . ?
C4 Cr1 P2 P1 -141.2(3) . . . . ?
C1 Cr1 P2 P1 -89.37(11) . . . . ?
C5 Cr1 P2 P1 -70.57(15) . . . . ?
P5 Cr1 P2 P1 38.64(8) . . . . ?
P4 Cr1 P2 P1 92.73(8) . . . . ?
P3 Cr1 P2 P1 130.35(7) . . . . ?
C2 Cr1 P2 Cr2 167.65(11) . . . . ?
C3 Cr1 P2 Cr2 137.69(12) . . . . ?
C4 Cr1 P2 Cr2 153.7(3) . . . . ?
C1 Cr1 P2 Cr2 -154.48(10) . . . . ?
C5 Cr1 P2 Cr2 -135.69(14) . . . . ?
P5 Cr1 P2 Cr2 -26.48(8) . . . . ?
P4 Cr1 P2 Cr2 27.61(7) . . . . ?
P3 Cr1 P2 Cr2 65.23(6) . . . . ?
P1 Cr1 P2 Cr2 -65.12(6) . . . . ?
P1 P2 P3 P4 -0.47(9) . . . . ?
Cr1 P2 P3 P4 45.17(6) . . . . ?
Cr2 P2 P3 P4 -45.90(5) . . . . ?
P1 P2 P3 Cr2 45.44(6) . . . . ?
Cr1 P2 P3 Cr2 91.07(5) . . . . ?
P1 P2 P3 Cr1 -45.64(6) . . . . ?
Cr2 P2 P3 Cr1 -91.07(5) . . . . ?
C2 Cr1 P3 P2 -88.75(11) . . . . ?
C3 Cr1 P3 P2 -126.74(11) . . . . ?
C4 Cr1 P3 P2 -156.29(12) . . . . ?
C1 Cr1 P3 P2 -69.45(17) . . . . ?
C5 Cr1 P3 P2 -137.8(3) . . . . ?
P5 Cr1 P3 P2 92.48(8) . . . . ?
P4 Cr1 P3 P2 131.08(7) . . . . ?
P1 Cr1 P3 P2 38.16(8) . . . . ?
C2 Cr1 P3 P4 140.17(11) . . . . ?
C3 Cr1 P3 P4 102.18(11) . . . . ?
C4 Cr1 P3 P4 72.63(12) . . . . ?
C1 Cr1 P3 P4 159.47(16) . . . . ?
C5 Cr1 P3 P4 91.2(3) . . . . ?
P5 Cr1 P3 P4 -38.59(7) . . . . ?
P2 Cr1 P3 P4 -131.08(7) . . . . ?
P1 Cr1 P3 P4 -92.91(8) . . . . ?
C2 Cr1 P3 Cr2 -154.39(11) . . . . ?
C3 Cr1 P3 Cr2 167.62(11) . . . . ?
C4 Cr1 P3 Cr2 138.07(11) . . . . ?
C1 Cr1 P3 Cr2 -135.09(15) . . . . ?
C5 Cr1 P3 Cr2 156.6(3) . . . . ?
P5 Cr1 P3 Cr2 26.85(8) . . . . ?
P4 Cr1 P3 Cr2 65.44(6) . . . . ?
P2 Cr1 P3 Cr2 -65.64(6) . . . . ?
P1 Cr1 P3 Cr2 -27.48(8) . . . . ?
P2 P3 P4 P5 0.51(9) . . . . ?
Cr2 P3 P4 P5 -45.48(5) . . . . ?
Cr1 P3 P4 P5 45.85(6) . . . . ?
P2 P3 P4 Cr1 -45.34(6) . . . . ?
Cr2 P3 P4 Cr1 -91.34(5) . . . . ?
P2 P3 P4 Cr2 45.99(6) . . . . ?
Cr1 P3 P4 Cr2 91.34(5) . . . . ?
C2 Cr1 P4 P5 161.21(14) . . . . ?
C3 Cr1 P4 P5 141.45(10) . . . . ?
C4 Cr1 P4 P5 103.42(10) . . . . ?
C1 Cr1 P4 P5 93.6(3) . . . . ?
C5 Cr1 P4 P5 74.71(12) . . . . ?
P2 Cr1 P4 P5 -92.39(8) . . . . ?
P3 Cr1 P4 P5 -129.66(7) . . . . ?
P1 Cr1 P4 P5 -38.23(7) . . . . ?
C2 Cr1 P4 P3 -69.13(14) . . . . ?
C3 Cr1 P4 P3 -88.89(10) . . . . ?
C4 Cr1 P4 P3 -126.92(10) . . . . ?
C1 Cr1 P4 P3 -136.7(3) . . . . ?
C5 Cr1 P4 P3 -155.63(12) . . . . ?
P5 Cr1 P4 P3 129.66(7) . . . . ?
P2 Cr1 P4 P3 37.27(7) . . . . ?
P1 Cr1 P4 P3 91.43(8) . . . . ?
C2 Cr1 P4 Cr2 -133.96(13) . . . . ?
C3 Cr1 P4 Cr2 -153.72(10) . . . . ?
C4 Cr1 P4 Cr2 168.25(10) . . . . ?
C1 Cr1 P4 Cr2 158.5(3) . . . . ?
C5 Cr1 P4 Cr2 139.54(11) . . . . ?
P5 Cr1 P4 Cr2 64.83(6) . . . . ?
P2 Cr1 P4 Cr2 -27.56(7) . . . . ?
P3 Cr1 P4 Cr2 -64.83(5) . . . . ?
P1 Cr1 P4 Cr2 26.60(8) . . . . ?
P3 P4 P5 P1 -0.36(9) . . . . ?
Cr1 P4 P5 P1 45.66(6) . . . . ?
Cr2 P4 P5 P1 -45.83(6) . . . . ?
P3 P4 P5 Cr1 -46.02(5) . . . . ?
Cr2 P4 P5 Cr1 -91.50(5) . . . . ?
P3 P4 P5 Cr2 45.48(6) . . . . ?
Cr1 P4 P5 Cr2 91.50(5) . . . . ?
P2 P1 P5 P4 0.07(9) . . . . ?
Cr1 P1 P5 P4 -45.71(5) . . . . ?
Cr2 P1 P5 P4 45.97(6) . . . . ?
P2 P1 P5 Cr1 45.78(6) . . . . ?
Cr2 P1 P5 Cr1 91.68(5) . . . . ?
P2 P1 P5 Cr2 -45.90(5) . . . . ?
Cr1 P1 P5 Cr2 -91.68(5) . . . . ?
C2 Cr1 P5 P4 -137.7(4) . . . . ?
C3 Cr1 P5 P4 -67.68(16) . . . . ?
C4 Cr1 P5 P4 -88.10(11) . . . . ?
C1 Cr1 P5 P4 -155.84(13) . . . . ?
C5 Cr1 P5 P4 -126.01(11) . . . . ?
P2 Cr1 P5 P4 91.95(8) . . . . ?
P3 Cr1 P5 P4 38.56(7) . . . . ?
P1 Cr1 P5 P4 130.48(7) . . . . ?
C2 Cr1 P5 P1 91.8(4) . . . . ?
C3 Cr1 P5 P1 161.84(15) . . . . ?
C4 Cr1 P5 P1 141.42(11) . . . . ?
C1 Cr1 P5 P1 73.68(13) . . . . ?
C5 Cr1 P5 P1 103.51(11) . . . . ?
P4 Cr1 P5 P1 -130.48(7) . . . . ?
P2 Cr1 P5 P1 -38.53(7) . . . . ?
P3 Cr1 P5 P1 -91.92(7) . . . . ?
C2 Cr1 P5 Cr2 156.9(3) . . . . ?
C3 Cr1 P5 Cr2 -133.07(14) . . . . ?
C4 Cr1 P5 Cr2 -153.49(10) . . . . ?
C1 Cr1 P5 Cr2 138.76(12) . . . . ?
C5 Cr1 P5 Cr2 168.60(10) . . . . ?
P4 Cr1 P5 Cr2 -65.39(6) . . . . ?
P2 Cr1 P5 Cr2 26.56(8) . . . . ?
P3 Cr1 P5 Cr2 -26.84(8) . . . . ?
P1 Cr1 P5 Cr2 65.09(6) . . . . ?
P4 P5 Cr2 C15 121.56(10) . . . . ?
P1 P5 Cr2 C15 -108.15(10) . . . . ?
Cr1 P5 Cr2 C15 -173.24(10) . . . . ?
P4 P5 Cr2 C13 69.70(17) . . . . ?
P1 P5 Cr2 C13 -160.01(17) . . . . ?
Cr1 P5 Cr2 C13 134.90(16) . . . . ?
P4 P5 Cr2 C11 153.11(11) . . . . ?
P1 P5 Cr2 C11 -76.60(11) . . . . ?
Cr1 P5 Cr2 C11 -141.69(11) . . . . ?
P4 P5 Cr2 C12 146.9(3) . . . . ?
P1 P5 Cr2 C12 -82.8(3) . . . . ?
Cr1 P5 Cr2 C12 -147.9(3) . . . . ?
P4 P5 Cr2 C14 84.53(11) . . . . ?
P1 P5 Cr2 C14 -145.19(11) . . . . ?
Cr1 P5 Cr2 C14 149.72(10) . . . . ?
P4 P5 Cr2 P3 -38.27(7) . . . . ?
P1 P5 Cr2 P3 92.01(7) . . . . ?
Cr1 P5 Cr2 P3 26.92(8) . . . . ?
P4 P5 Cr2 P2 -91.72(8) . . . . ?
P1 P5 Cr2 P2 38.57(8) . . . . ?
Cr1 P5 Cr2 P2 -26.52(8) . . . . ?
P4 P5 Cr2 P1 -130.29(7) . . . . ?
Cr1 P5 Cr2 P1 -65.09(6) . . . . ?
P1 P5 Cr2 P4 130.29(7) . . . . ?
Cr1 P5 Cr2 P4 65.20(5) . . . . ?
P2 P3 Cr2 C15 150.9(2) . . . . ?
P4 P3 Cr2 C15 -78.7(2) . . . . ?
Cr1 P3 Cr2 C15 -143.7(2) . . . . ?
P2 P3 Cr2 C13 122.43(10) . . . . ?
P4 P3 Cr2 C13 -107.11(11) . . . . ?
Cr1 P3 Cr2 C13 -172.15(10) . . . . ?
P2 P3 Cr2 C11 70.47(17) . . . . ?
P4 P3 Cr2 C11 -159.07(17) . . . . ?
Cr1 P3 Cr2 C11 135.89(16) . . . . ?
P2 P3 Cr2 C12 85.64(11) . . . . ?
P4 P3 Cr2 C12 -143.90(11) . . . . ?
Cr1 P3 Cr2 C12 151.06(11) . . . . ?
P2 P3 Cr2 C14 154.67(11) . . . . ?
P4 P3 Cr2 C14 -74.87(12) . . . . ?
Cr1 P3 Cr2 C14 -139.90(11) . . . . ?
P2 P3 Cr2 P5 -92.22(8) . . . . ?
P4 P3 Cr2 P5 38.23(8) . . . . ?
Cr1 P3 Cr2 P5 -26.80(8) . . . . ?
P4 P3 Cr2 P2 130.46(7) . . . . ?
Cr1 P3 Cr2 P2 65.42(6) . . . . ?
P2 P3 Cr2 P1 -37.97(8) . . . . ?
P4 P3 Cr2 P1 92.49(8) . . . . ?
Cr1 P3 Cr2 P1 27.45(8) . . . . ?
P2 P3 Cr2 P4 -130.46(7) . . . . ?
Cr1 P3 Cr2 P4 -65.03(6) . . . . ?
P3 P2 Cr2 C15 -160.88(16) . . . . ?
P1 P2 Cr2 C15 68.53(17) . . . . ?
Cr1 P2 Cr2 C15 133.61(15) . . . . ?
P3 P2 Cr2 C13 -75.45(12) . . . . ?
P1 P2 Cr2 C13 153.95(12) . . . . ?
Cr1 P2 Cr2 C13 -140.96(11) . . . . ?
P3 P2 Cr2 C11 -144.74(11) . . . . ?
P1 P2 Cr2 C11 84.66(11) . . . . ?
Cr1 P2 Cr2 C11 149.75(10) . . . . ?
P3 P2 Cr2 C12 -107.80(11) . . . . ?
P1 P2 Cr2 C12 121.60(11) . . . . ?
Cr1 P2 Cr2 C12 -173.31(11) . . . . ?
P3 P2 Cr2 C14 -78.6(3) . . . . ?
P1 P2 Cr2 C14 150.8(3) . . . . ?
Cr1 P2 Cr2 C14 -144.1(3) . . . . ?
P3 P2 Cr2 P5 91.93(8) . . . . ?
P1 P2 Cr2 P5 -38.67(7) . . . . ?
Cr1 P2 Cr2 P5 26.42(8) . . . . ?
P1 P2 Cr2 P3 -130.60(7) . . . . ?
Cr1 P2 Cr2 P3 -65.51(6) . . . . ?
P3 P2 Cr2 P1 130.60(7) . . . . ?
Cr1 P2 Cr2 P1 65.09(6) . . . . ?
P3 P2 Cr2 P4 38.01(7) . . . . ?
P1 P2 Cr2 P4 -92.59(7) . . . . ?
Cr1 P2 Cr2 P4 -27.50(8) . . . . ?
P2 P1 Cr2 C15 -145.96(10) . . . . ?
P5 P1 Cr2 C15 84.32(10) . . . . ?
Cr1 P1 Cr2 C15 148.97(9) . . . . ?
P2 P1 Cr2 C13 -82.2(3) . . . . ?
P5 P1 Cr2 C13 148.1(3) . . . . ?
Cr1 P1 Cr2 C13 -147.3(3) . . . . ?
P2 P1 Cr2 C11 -108.87(10) . . . . ?
P5 P1 Cr2 C11 121.41(10) . . . . ?
Cr1 P1 Cr2 C11 -173.95(10) . . . . ?
P2 P1 Cr2 C12 -76.95(12) . . . . ?
P5 P1 Cr2 C12 153.33(11) . . . . ?
Cr1 P1 Cr2 C12 -142.02(11) . . . . ?
P2 P1 Cr2 C14 -161.46(17) . . . . ?
P5 P1 Cr2 C14 68.82(18) . . . . ?
Cr1 P1 Cr2 C14 133.46(16) . . . . ?
P2 P1 Cr2 P5 129.72(7) . . . . ?
Cr1 P1 Cr2 P5 64.65(6) . . . . ?
P2 P1 Cr2 P3 37.61(7) . . . . ?
P5 P1 Cr2 P3 -92.11(7) . . . . ?
Cr1 P1 Cr2 P3 -27.47(8) . . . . ?
P5 P1 Cr2 P2 -129.72(7) . . . . ?
Cr1 P1 Cr2 P2 -65.07(6) . . . . ?
P2 P1 Cr2 P4 91.61(7) . . . . ?
P5 P1 Cr2 P4 -38.11(7) . . . . ?
Cr1 P1 Cr2 P4 26.54(8) . . . . ?
P5 P4 Cr2 C15 -75.43(11) . . . . ?
P3 P4 Cr2 C15 154.50(11) . . . . ?
Cr1 P4 Cr2 C15 -140.29(11) . . . . ?
P5 P4 Cr2 C13 -144.19(11) . . . . ?
P3 P4 Cr2 C13 85.73(11) . . . . ?
Cr1 P4 Cr2 C13 150.95(10) . . . . ?
P5 P4 Cr2 C11 -81.1(3) . . . . ?
P3 P4 Cr2 C11 148.8(3) . . . . ?
Cr1 P4 Cr2 C11 -146.0(2) . . . . ?
P5 P4 Cr2 C12 -158.67(17) . . . . ?
P3 P4 Cr2 C12 71.25(17) . . . . ?
Cr1 P4 Cr2 C12 136.47(16) . . . . ?
P5 P4 Cr2 C14 -107.58(10) . . . . ?
P3 P4 Cr2 C14 122.35(10) . . . . ?
Cr1 P4 Cr2 C14 -172.44(10) . . . . ?
P3 P4 Cr2 P5 -130.07(7) . . . . ?
Cr1 P4 Cr2 P5 -64.86(6) . . . . ?
P5 P4 Cr2 P3 130.07(7) . . . . ?
Cr1 P4 Cr2 P3 65.21(5) . . . . ?
P5 P4 Cr2 P2 92.38(8) . . . . ?
P3 P4 Cr2 P2 -37.69(7) . . . . ?
Cr1 P4 Cr2 P2 27.52(7) . . . . ?
P5 P4 Cr2 P1 38.30(8) . . . . ?
P3 P4 Cr2 P1 -91.78(8) . . . . ?
Cr1 P4 Cr2 P1 -26.56(8) . . . . ?
C15 Cr2 C11 C12 -117.8(3) . . . . ?
C13 Cr2 C11 C12 -37.5(2) . . . . ?
C14 Cr2 C11 C12 -79.9(2) . . . . ?
P5 Cr2 C11 C12 -176.01(18) . . . . ?
P3 Cr2 C11 C12 23.9(3) . . . . ?
P2 Cr2 C11 C12 77.2(2) . . . . ?
P1 Cr2 C11 C12 131.4(2) . . . . ?
P4 Cr2 C11 C12 -109.7(3) . . . . ?
C13 Cr2 C11 C15 80.4(2) . . . . ?
C12 Cr2 C11 C15 117.8(3) . . . . ?
C14 Cr2 C11 C15 37.95(19) . . . . ?
P5 Cr2 C11 C15 -58.2(2) . . . . ?
P3 Cr2 C11 C15 141.76(18) . . . . ?
P2 Cr2 C11 C15 -164.97(18) . . . . ?
P1 Cr2 C11 C15 -110.8(2) . . . . ?
P4 Cr2 C11 C15 8.1(4) . . . . ?
C15 Cr2 C11 C16 122.4(4) . . . . ?
C13 Cr2 C11 C16 -157.2(3) . . . . ?
C12 Cr2 C11 C16 -119.7(4) . . . . ?
C14 Cr2 C11 C16 160.4(3) . . . . ?
P5 Cr2 C11 C16 64.2(3) . . . . ?
P3 Cr2 C11 C16 -95.8(3) . . . . ?
P2 Cr2 C11 C16 -42.6(3) . . . . ?
P1 Cr2 C11 C16 11.7(3) . . . . ?
P4 Cr2 C11 C16 130.5(3) . . . . ?
C15 C11 C12 C13 0.3(4) . . . . ?
C16 C11 C12 C13 -176.4(3) . . . . ?
Cr2 C11 C12 C13 61.9(2) . . . . ?
C15 C11 C12 C17 177.1(3) . . . . ?
C16 C11 C12 C17 0.4(5) . . . . ?
Cr2 C11 C12 C17 -121.2(3) . . . . ?
C15 C11 C12 Cr2 -61.7(2) . . . . ?
C16 C11 C12 Cr2 121.6(3) . . . . ?
C15 Cr2 C12 C13 -80.1(2) . . . . ?
C11 Cr2 C12 C13 -117.5(3) . . . . ?
C14 Cr2 C12 C13 -37.4(2) . . . . ?
P5 Cr2 C12 C13 -108.6(3) . . . . ?
P3 Cr2 C12 C13 76.9(2) . . . . ?
P2 Cr2 C12 C13 130.65(19) . . . . ?
P1 Cr2 C12 C13 -176.70(17) . . . . ?
P4 Cr2 C12 C13 22.9(3) . . . . ?
C15 Cr2 C12 C11 37.35(19) . . . . ?
C13 Cr2 C12 C11 117.5(3) . . . . ?
C14 Cr2 C12 C11 80.1(2) . . . . ?
P5 Cr2 C12 C11 8.9(4) . . . . ?
P3 Cr2 C12 C11 -165.67(18) . . . . ?
P2 Cr2 C12 C11 -111.87(19) . . . . ?
P1 Cr2 C12 C11 -59.2(2) . . . . ?
P4 Cr2 C12 C11 140.40(18) . . . . ?
C15 Cr2 C12 C17 158.5(4) . . . . ?
C13 Cr2 C12 C17 -121.4(4) . . . . ?
C11 Cr2 C12 C17 121.2(4) . . . . ?
C14 Cr2 C12 C17 -158.7(4) . . . . ?
P5 Cr2 C12 C17 130.0(3) . . . . ?
P3 Cr2 C12 C17 -44.5(4) . . . . ?
P2 Cr2 C12 C17 9.3(4) . . . . ?
P1 Cr2 C12 C17 61.9(4) . . . . ?
P4 Cr2 C12 C17 -98.4(4) . . . . ?
C11 C12 C13 C14 0.1(4) . . . . ?
C17 C12 C13 C14 -176.8(3) . . . . ?
Cr2 C12 C13 C14 62.0(2) . . . . ?
C11 C12 C13 C18 175.3(3) . . . . ?
C17 C12 C13 C18 -1.6(6) . . . . ?
Cr2 C12 C13 C18 -122.8(4) . . . . ?
C11 C12 C13 Cr2 -62.0(2) . . . . ?
C17 C12 C13 Cr2 121.2(4) . . . . ?
C15 Cr2 C13 C12 80.0(2) . . . . ?
C11 Cr2 C13 C12 37.48(19) . . . . ?
C14 Cr2 C13 C12 117.7(3) . . . . ?
P5 Cr2 C13 C12 141.22(18) . . . . ?
P3 Cr2 C13 C12 -111.79(19) . . . . ?
P2 Cr2 C13 C12 -60.3(2) . . . . ?
P1 Cr2 C13 C12 7.5(4) . . . . ?
P4 Cr2 C13 C12 -166.05(18) . . . . ?
C15 Cr2 C13 C14 -37.7(2) . . . . ?
C11 Cr2 C13 C14 -80.2(2) . . . . ?
C12 Cr2 C13 C14 -117.7(3) . . . . ?
P5 Cr2 C13 C14 23.5(3) . . . . ?
P3 Cr2 C13 C14 130.5(2) . . . . ?
P2 Cr2 C13 C14 -178.03(18) . . . . ?
P1 Cr2 C13 C14 -110.2(3) . . . . ?
P4 Cr2 C13 C14 76.2(2) . . . . ?
C15 Cr2 C13 C18 -157.6(4) . . . . ?
C11 Cr2 C13 C18 159.8(4) . . . . ?
C12 Cr2 C13 C18 122.3(4) . . . . ?
C14 Cr2 C13 C18 -120.0(4) . . . . ?
P5 Cr2 C13 C18 -96.5(4) . . . . ?
P3 Cr2 C13 C18 10.5(3) . . . . ?
P2 Cr2 C13 C18 62.0(4) . . . . ?
P1 Cr2 C13 C18 129.8(3) . . . . ?
P4 Cr2 C13 C18 -43.7(3) . . . . ?
C12 C13 C14 C15 -0.4(4) . . . . ?
C18 C13 C14 C15 -175.7(3) . . . . ?
Cr2 C13 C14 C15 61.6(2) . . . . ?
C12 C13 C14 C19 177.0(3) . . . . ?
C18 C13 C14 C19 1.7(6) . . . . ?
Cr2 C13 C14 C19 -121.0(3) . . . . ?
C12 C13 C14 Cr2 -62.0(2) . . . . ?
C18 C13 C14 Cr2 122.7(3) . . . . ?
C15 Cr2 C14 C13 117.5(3) . . . . ?
C11 Cr2 C14 C13 79.8(2) . . . . ?
C12 Cr2 C14 C13 37.3(2) . . . . ?
P5 Cr2 C14 C13 -165.61(18) . . . . ?
P3 Cr2 C14 C13 -60.1(2) . . . . ?
P2 Cr2 C14 C13 4.5(4) . . . . ?
P1 Cr2 C14 C13 141.89(19) . . . . ?
P4 Cr2 C14 C13 -111.7(2) . . . . ?
C13 Cr2 C14 C15 -117.5(3) . . . . ?
C11 Cr2 C14 C15 -37.76(18) . . . . ?
C12 Cr2 C14 C15 -80.2(2) . . . . ?
P5 Cr2 C14 C15 76.87(19) . . . . ?
P3 Cr2 C14 C15 -177.62(15) . . . . ?
P2 Cr2 C14 C15 -113.0(3) . . . . ?
P1 Cr2 C14 C15 24.4(3) . . . . ?
P4 Cr2 C14 C15 130.75(18) . . . . ?
C15 Cr2 C14 C19 -120.9(4) . . . . ?
C13 Cr2 C14 C19 121.6(4) . . . . ?
C11 Cr2 C14 C19 -158.7(4) . . . . ?
C12 Cr2 C14 C19 158.9(4) . . . . ?
P5 Cr2 C14 C19 -44.0(3) . . . . ?
P3 Cr2 C14 C19 61.5(3) . . . . ?
P2 Cr2 C14 C19 126.1(3) . . . . ?
P1 Cr2 C14 C19 -96.5(3) . . . . ?
P4 Cr2 C14 C19 9.9(3) . . . . ?
C12 C11 C15 C14 -0.5(4) . . . . ?
C16 C11 C15 C14 176.1(3) . . . . ?
Cr2 C11 C15 C14 -62.4(2) . . . . ?
C12 C11 C15 C20 -177.1(3) . . . . ?
C16 C11 C15 C20 -0.5(6) . . . . ?
Cr2 C11 C15 C20 121.1(3) . . . . ?
C12 C11 C15 Cr2 61.8(2) . . . . ?
C16 C11 C15 Cr2 -121.6(4) . . . . ?
C13 C14 C15 C11 0.6(4) . . . . ?
C19 C14 C15 C11 -176.9(3) . . . . ?
Cr2 C14 C15 C11 62.4(2) . . . . ?
C13 C14 C15 C20 177.2(3) . . . . ?
C19 C14 C15 C20 -0.3(6) . . . . ?
Cr2 C14 C15 C20 -121.0(3) . . . . ?
C13 C14 C15 Cr2 -61.8(2) . . . . ?
C19 C14 C15 Cr2 120.8(3) . . . . ?
C13 Cr2 C15 C11 -79.6(2) . . . . ?
C12 Cr2 C15 C11 -37.2(2) . . . . ?
C14 Cr2 C15 C11 -116.9(3) . . . . ?
P5 Cr2 C15 C11 131.94(19) . . . . ?
P3 Cr2 C15 C11 -111.5(3) . . . . ?
P2 Cr2 C15 C11 25.3(3) . . . . ?
P1 Cr2 C15 C11 77.8(2) . . . . ?
P4 Cr2 C15 C11 -176.31(17) . . . . ?
C13 Cr2 C15 C14 37.35(19) . . . . ?
C11 Cr2 C15 C14 116.9(3) . . . . ?
C12 Cr2 C15 C14 79.7(2) . . . . ?
P5 Cr2 C15 C14 -111.14(19) . . . . ?
P3 Cr2 C15 C14 5.4(3) . . . . ?
P2 Cr2 C15 C14 142.27(19) . . . . ?
P1 Cr2 C15 C14 -165.32(17) . . . . ?
P4 Cr2 C15 C14 -59.4(2) . . . . ?
C13 Cr2 C15 C20 158.6(3) . . . . ?
C11 Cr2 C15 C20 -121.8(4) . . . . ?
C12 Cr2 C15 C20 -159.1(4) . . . . ?
C14 Cr2 C15 C20 121.2(4) . . . . ?
P5 Cr2 C15 C20 10.1(3) . . . . ?
P3 Cr2 C15 C20 126.6(3) . . . . ?
P2 Cr2 C15 C20 -96.5(3) . . . . ?
P1 Cr2 C15 C20 -44.1(3) . . . . ?
P4 Cr2 C15 C20 61.9(3) . . . . ?
C25 C21 C22 C23 0.2(4) . . . . ?
C26 C21 C22 C23 174.9(3) . . . . ?
Cr3 C21 C22 C23 -61.7(2) . . . . ?
C25 C21 C22 C27 -175.6(3) . . . . ?
C26 C21 C22 C27 -0.9(6) . . . . ?
Cr3 C21 C22 C27 122.5(4) . . . . ?
C25 C21 C22 Cr3 61.9(2) . . . . ?
C26 C21 C22 Cr3 -123.3(4) . . . . ?
C21 C22 C23 C24 -0.5(4) . . . . ?
C27 C22 C23 C24 175.4(3) . . . . ?
Cr3 C22 C23 C24 -62.5(2) . . . . ?
C21 C22 C23 C28 -176.1(3) . . . . ?
C27 C22 C23 C28 -0.2(6) . . . . ?
Cr3 C22 C23 C28 121.9(4) . . . . ?
C21 C22 C23 Cr3 62.0(2) . . . . ?
C27 C22 C23 Cr3 -122.1(4) . . . . ?
C22 C23 C24 C25 0.5(4) . . . . ?
C28 C23 C24 C25 176.1(3) . . . . ?
Cr3 C23 C24 C25 -61.7(2) . . . . ?
C22 C23 C24 C29 -176.8(3) . . . . ?
C28 C23 C24 C29 -1.3(6) . . . . ?
Cr3 C23 C24 C29 120.9(4) . . . . ?
C22 C23 C24 Cr3 62.3(2) . . . . ?
C28 C23 C24 Cr3 -122.2(4) . . . . ?
C22 C21 C25 C24 0.2(4) . . . . ?
C26 C21 C25 C24 -174.6(3) . . . . ?
Cr3 C21 C25 C24 61.9(2) . . . . ?
C22 C21 C25 C30 176.5(3) . . . . ?
C26 C21 C25 C30 1.7(6) . . . . ?
Cr3 C21 C25 C30 -121.7(4) . . . . ?
C22 C21 C25 Cr3 -61.8(2) . . . . ?
C26 C21 C25 Cr3 123.4(3) . . . . ?
C23 C24 C25 C21 -0.4(4) . . . . ?
C29 C24 C25 C21 176.9(3) . . . . ?
Cr3 C24 C25 C21 -62.0(2) . . . . ?
C23 C24 C25 C30 -176.7(3) . . . . ?
C29 C24 C25 C30 0.6(6) . . . . ?
Cr3 C24 C25 C30 121.7(4) . . . . ?
C23 C24 C25 Cr3 61.6(2) . . . . ?
C29 C24 C25 Cr3 -121.1(4) . . . . ?
C24 C23 Cr3 C22 117.7(3) . . . . ?
C28 C23 Cr3 C22 -120.6(4) . . . . ?
C22 C23 Cr3 C25 -79.9(2) . . . . ?
C24 C23 Cr3 C25 37.8(2) . . . . ?
C28 C23 Cr3 C25 159.6(4) . . . . ?
C22 C23 Cr3 C21 -37.4(2) . . . . ?
C24 C23 Cr3 C21 80.2(2) . . . . ?
C28 C23 Cr3 C21 -158.0(4) . . . . ?
C22 C23 Cr3 C24 -117.7(3) . . . . ?
C28 C23 Cr3 C24 121.8(4) . . . . ?
C22 C23 Cr3 P10 -135.5(2) . . . . ?
C24 C23 Cr3 P10 -17.9(3) . . . . ?
C28 C23 Cr3 P10 103.9(4) . . . . ?
C22 C23 Cr3 P6 5.2(4) . . . . ?
C24 C23 Cr3 P6 122.8(2) . . . . ?
C28 C23 Cr3 P6 -115.4(3) . . . . ?
C22 C23 Cr3 P9 170.00(18) . . . . ?
C24 C23 Cr3 P9 -72.3(2) . . . . ?
C28 C23 Cr3 P9 49.4(4) . . . . ?
C22 C23 Cr3 P8 117.08(19) . . . . ?
C24 C23 Cr3 P8 -125.26(19) . . . . ?
C28 C23 Cr3 P8 -3.5(3) . . . . ?
C22 C23 Cr3 P7 65.7(2) . . . . ?
C24 C23 Cr3 P7 -176.66(17) . . . . ?
C28 C23 Cr3 P7 -54.9(4) . . . . ?
C21 C22 Cr3 C23 -117.8(3) . . . . ?
C27 C22 Cr3 C23 120.5(4) . . . . ?
C23 C22 Cr3 C25 80.0(2) . . . . ?
C21 C22 Cr3 C25 -37.79(19) . . . . ?
C27 C22 Cr3 C25 -159.5(4) . . . . ?
C23 C22 Cr3 C21 117.8(3) . . . . ?
C27 C22 Cr3 C21 -121.7(4) . . . . ?
C23 C22 Cr3 C24 37.4(2) . . . . ?
C21 C22 Cr3 C24 -80.4(2) . . . . ?
C27 C22 Cr3 C24 157.9(4) . . . . ?
C23 C22 Cr3 P10 120.5(3) . . . . ?
C21 C22 Cr3 P10 2.7(4) . . . . ?
C27 C22 Cr3 P10 -119.0(3) . . . . ?
C23 C22 Cr3 P6 -177.56(18) . . . . ?
C21 C22 Cr3 P6 64.6(2) . . . . ?
C27 C22 Cr3 P6 -57.1(3) . . . . ?
C23 C22 Cr3 P9 -17.8(3) . . . . ?
C21 C22 Cr3 P9 -135.59(19) . . . . ?
C27 C22 Cr3 P9 102.7(3) . . . . ?
C23 C22 Cr3 P8 -72.1(2) . . . . ?
C21 C22 Cr3 P8 170.02(17) . . . . ?
C27 C22 Cr3 P8 48.3(3) . . . . ?
C23 C22 Cr3 P7 -125.3(2) . . . . ?
C21 C22 Cr3 P7 116.85(19) . . . . ?
C27 C22 Cr3 P7 -4.9(3) . . . . ?
C21 C25 Cr3 C23 80.5(2) . . . . ?
C24 C25 Cr3 C23 -37.70(19) . . . . ?
C30 C25 Cr3 C23 -158.9(4) . . . . ?
C21 C25 Cr3 C22 38.0(2) . . . . ?
C24 C25 Cr3 C22 -80.2(2) . . . . ?
C30 C25 Cr3 C22 158.6(4) . . . . ?
C24 C25 Cr3 C21 -118.2(3) . . . . ?
C30 C25 Cr3 C21 120.6(4) . . . . ?
C21 C25 Cr3 C24 118.2(3) . . . . ?
C30 C25 Cr3 C24 -121.2(4) . . . . ?
C21 C25 Cr3 P10 -125.61(19) . . . . ?
C24 C25 Cr3 P10 116.15(18) . . . . ?
C30 C25 Cr3 P10 -5.0(3) . . . . ?
C21 C25 Cr3 P6 -72.5(2) . . . . ?
C24 C25 Cr3 P6 169.27(17) . . . . ?
C30 C25 Cr3 P6 48.1(3) . . . . ?
C21 C25 Cr3 P9 -178.03(17) . . . . ?
C24 C25 Cr3 P9 63.7(2) . . . . ?
C30 C25 Cr3 P9 -57.4(3) . . . . ?
C21 C25 Cr3 P8 122.1(2) . . . . ?
C24 C25 Cr3 P8 3.9(3) . . . . ?
C30 C25 Cr3 P8 -117.3(3) . . . . ?
C21 C25 Cr3 P7 -18.6(3) . . . . ?
C24 C25 Cr3 P7 -136.82(19) . . . . ?
C30 C25 Cr3 P7 102.0(3) . . . . ?
C25 C21 Cr3 C23 -79.5(2) . . . . ?
C22 C21 Cr3 C23 37.2(2) . . . . ?
C26 C21 Cr3 C23 159.3(3) . . . . ?
C25 C21 Cr3 C22 -116.8(3) . . . . ?
C26 C21 Cr3 C22 122.1(4) . . . . ?
C22 C21 Cr3 C25 116.8(3) . . . . ?
C26 C21 Cr3 C25 -121.1(4) . . . . ?
C25 C21 Cr3 C24 -37.2(2) . . . . ?
C22 C21 Cr3 C24 79.6(2) . . . . ?
C26 C21 Cr3 C24 -158.3(3) . . . . ?
C25 C21 Cr3 P10 64.5(2) . . . . ?
C22 C21 Cr3 P10 -178.71(17) . . . . ?
C26 C21 Cr3 P10 -56.6(3) . . . . ?
C25 C21 Cr3 P6 117.16(19) . . . . ?
C22 C21 Cr3 P6 -126.08(19) . . . . ?
C26 C21 Cr3 P6 -4.0(3) . . . . ?
C25 C21 Cr3 P9 4.1(3) . . . . ?
C22 C21 Cr3 P9 120.8(2) . . . . ?
C26 C21 Cr3 P9 -117.1(3) . . . . ?
C25 C21 Cr3 P8 -134.8(2) . . . . ?
C22 C21 Cr3 P8 -18.0(3) . . . . ?
C26 C21 Cr3 P8 104.1(3) . . . . ?
C25 C21 Cr3 P7 169.89(17) . . . . ?
C22 C21 Cr3 P7 -73.3(2) . . . . ?
C26 C21 Cr3 P7 48.7(3) . . . . ?
C25 C24 Cr3 C23 117.0(3) . . . . ?
C29 C24 Cr3 C23 -120.3(4) . . . . ?
C23 C24 Cr3 C22 -37.4(2) . . . . ?
C25 C24 Cr3 C22 79.7(2) . . . . ?
C29 C24 Cr3 C22 -157.6(4) . . . . ?
C23 C24 Cr3 C25 -117.0(3) . . . . ?
C29 C24 Cr3 C25 122.7(4) . . . . ?
C23 C24 Cr3 C21 -80.0(2) . . . . ?
C25 C24 Cr3 C21 37.02(19) . . . . ?
C29 C24 Cr3 C21 159.7(4) . . . . ?
C23 C24 Cr3 P10 169.96(18) . . . . ?
C25 C24 Cr3 P10 -73.00(19) . . . . ?
C29 C24 Cr3 P10 49.7(4) . . . . ?
C23 C24 Cr3 P6 -136.6(2) . . . . ?
C25 C24 Cr3 P6 -19.5(3) . . . . ?
C29 C24 Cr3 P6 103.2(4) . . . . ?
C23 C24 Cr3 P9 116.64(19) . . . . ?
C25 C24 Cr3 P9 -126.32(18) . . . . ?
C29 C24 Cr3 P9 -3.6(4) . . . . ?
C23 C24 Cr3 P8 64.9(2) . . . . ?
C25 C24 Cr3 P8 -178.10(16) . . . . ?
C29 C24 Cr3 P8 -55.4(4) . . . . ?
C23 C24 Cr3 P7 7.1(3) . . . . ?
C25 C24 Cr3 P7 124.1(2) . . . . ?
C29 C24 Cr3 P7 -113.2(3) . . . . ?
C23 Cr3 P6 P7 75.5(2) . . . . ?
C22 Cr3 P6 P7 79.00(11) . . . . ?
C25 Cr3 P6 P7 149.01(10) . . . . ?
C21 Cr3 P6 P7 113.03(9) . . . . ?
C24 Cr3 P6 P7 161.81(17) . . . . ?
P10 Cr3 P6 P7 -129.28(5) . . . . ?
P9 Cr3 P6 P7 -90.43(5) . . . . ?
P8 Cr3 P6 P7 -37.32(5) . . . . ?
C23 Cr3 P6 P10 -155.3(2) . . . . ?
C22 Cr3 P6 P10 -151.71(11) . . . . ?
C25 Cr3 P6 P10 -81.71(10) . . . . ?
C21 Cr3 P6 P10 -117.69(9) . . . . ?
C24 Cr3 P6 P10 -68.90(18) . . . . ?
P9 Cr3 P6 P10 38.85(5) . . . . ?
P8 Cr3 P6 P10 91.97(5) . . . . ?
P7 Cr3 P6 P10 129.28(5) . . . . ?
C23 Cr3 P6 Cr4 140.2(2) . . . . ?
C22 Cr3 P6 Cr4 143.79(11) . . . . ?
C25 Cr3 P6 Cr4 -146.20(10) . . . . ?
C21 Cr3 P6 Cr4 177.82(9) . . . . ?
C24 Cr3 P6 Cr4 -133.39(17) . . . . ?
P10 Cr3 P6 Cr4 -64.49(4) . . . . ?
P9 Cr3 P6 Cr4 -25.64(5) . . . . ?
P8 Cr3 P6 Cr4 27.47(4) . . . . ?
P7 Cr3 P6 Cr4 64.79(4) . . . . ?
P10 P6 P7 P8 -1.14(8) . . . . ?
Cr3 P6 P7 P8 45.56(5) . . . . ?
Cr4 P6 P7 P8 -47.17(5) . . . . ?
P10 P6 P7 Cr4 46.03(5) . . . . ?
Cr3 P6 P7 Cr4 92.73(3) . . . . ?
P10 P6 P7 Cr3 -46.70(5) . . . . ?
Cr4 P6 P7 Cr3 -92.73(3) . . . . ?
C23 Cr3 P7 P6 -152.61(11) . . . . ?
C22 Cr3 P7 P6 -118.38(10) . . . . ?
C25 Cr3 P7 P6 -69.71(19) . . . . ?
C21 Cr3 P7 P6 -81.90(10) . . . . ?
C24 Cr3 P7 P6 -157.5(2) . . . . ?
P10 Cr3 P7 P6 38.44(5) . . . . ?
P9 Cr3 P7 P6 92.01(5) . . . . ?
P8 Cr3 P7 P6 130.53(5) . . . . ?
C23 Cr3 P7 P8 76.85(11) . . . . ?
C22 Cr3 P7 P8 111.09(10) . . . . ?
C25 Cr3 P7 P8 159.76(19) . . . . ?
C21 Cr3 P7 P8 147.56(10) . . . . ?
C24 Cr3 P7 P8 72.0(2) . . . . ?
P10 Cr3 P7 P8 -92.09(5) . . . . ?
P6 Cr3 P7 P8 -130.53(5) . . . . ?
P9 Cr3 P7 P8 -38.52(5) . . . . ?
C23 Cr3 P7 Cr4 142.28(11) . . . . ?
C22 Cr3 P7 Cr4 176.51(10) . . . . ?
C25 Cr3 P7 Cr4 -134.82(19) . . . . ?
C21 Cr3 P7 Cr4 -147.01(10) . . . . ?
C24 Cr3 P7 Cr4 137.4(2) . . . . ?
P10 Cr3 P7 Cr4 -26.66(4) . . . . ?
P6 Cr3 P7 Cr4 -65.11(4) . . . . ?
P9 Cr3 P7 Cr4 26.91(4) . . . . ?
P8 Cr3 P7 Cr4 65.43(4) . . . . ?
P6 P7 P8 P9 1.63(8) . . . . ?
Cr4 P7 P8 P9 -45.39(5) . . . . ?
Cr3 P7 P8 P9 47.11(5) . . . . ?
P6 P7 P8 Cr3 -45.48(5) . . . . ?
Cr4 P7 P8 Cr3 -92.50(4) . . . . ?
P6 P7 P8 Cr4 47.02(5) . . . . ?
Cr3 P7 P8 Cr4 92.50(4) . . . . ?
C23 Cr3 P8 P7 -119.66(10) . . . . ?
C22 Cr3 P8 P7 -83.81(11) . . . . ?
C25 Cr3 P8 P7 -156.2(2) . . . . ?
C21 Cr3 P8 P7 -72.00(18) . . . . ?
C24 Cr3 P8 P7 -153.54(11) . . . . ?
P10 Cr3 P8 P7 90.77(5) . . . . ?
P6 Cr3 P8 P7 37.32(5) . . . . ?
P9 Cr3 P8 P7 128.85(6) . . . . ?
C23 Cr3 P8 P9 111.49(10) . . . . ?
C22 Cr3 P8 P9 147.35(11) . . . . ?
C25 Cr3 P8 P9 74.9(2) . . . . ?
C21 Cr3 P8 P9 159.16(18) . . . . ?
C24 Cr3 P8 P9 77.62(11) . . . . ?
P10 Cr3 P8 P9 -38.08(5) . . . . ?
P6 Cr3 P8 P9 -91.52(5) . . . . ?
P7 Cr3 P8 P9 -128.85(6) . . . . ?
C23 Cr3 P8 Cr4 175.64(10) . . . . ?
C22 Cr3 P8 Cr4 -148.51(10) . . . . ?
C25 Cr3 P8 Cr4 139.1(2) . . . . ?
C21 Cr3 P8 Cr4 -136.70(18) . . . . ?
C24 Cr3 P8 Cr4 141.77(10) . . . . ?
P10 Cr3 P8 Cr4 26.07(4) . . . . ?
P6 Cr3 P8 Cr4 -27.37(4) . . . . ?
P9 Cr3 P8 Cr4 64.15(4) . . . . ?
P7 Cr3 P8 Cr4 -64.70(4) . . . . ?
P7 P8 P9 P10 -1.50(7) . . . . ?
Cr3 P8 P9 P10 45.88(5) . . . . ?
Cr4 P8 P9 P10 -47.13(5) . . . . ?
P7 P8 P9 Cr4 45.63(5) . . . . ?
Cr3 P8 P9 Cr4 93.01(4) . . . . ?
P7 P8 P9 Cr3 -47.38(5) . . . . ?
Cr4 P8 P9 Cr3 -93.01(4) . . . . ?
C23 Cr3 P9 P8 -82.41(11) . . . . ?
C22 Cr3 P9 P8 -70.88(18) . . . . ?
C25 Cr3 P9 P8 -151.89(11) . . . . ?
C21 Cr3 P9 P8 -154.7(2) . . . . ?
C24 Cr3 P9 P8 -118.31(11) . . . . ?
P10 Cr3 P9 P8 130.02(6) . . . . ?
P6 Cr3 P9 P8 91.26(5) . . . . ?
P7 Cr3 P9 P8 38.39(5) . . . . ?
C23 Cr3 P9 P10 147.56(11) . . . . ?
C22 Cr3 P9 P10 159.10(18) . . . . ?
C25 Cr3 P9 P10 78.09(11) . . . . ?
C21 Cr3 P9 P10 75.3(2) . . . . ?
C24 Cr3 P9 P10 111.67(11) . . . . ?
P6 Cr3 P9 P10 -38.76(5) . . . . ?
P8 Cr3 P9 P10 -130.02(6) . . . . ?
P7 Cr3 P9 P10 -91.64(5) . . . . ?
C23 Cr3 P9 Cr4 -147.84(11) . . . . ?
C22 Cr3 P9 Cr4 -136.31(18) . . . . ?
C25 Cr3 P9 Cr4 142.69(11) . . . . ?
C21 Cr3 P9 Cr4 139.9(2) . . . . ?
C24 Cr3 P9 Cr4 176.27(10) . . . . ?
P10 Cr3 P9 Cr4 64.60(4) . . . . ?
P6 Cr3 P9 Cr4 25.84(5) . . . . ?
P8 Cr3 P9 Cr4 -65.42(4) . . . . ?
P7 Cr3 P9 Cr4 -27.04(4) . . . . ?
P7 P6 P10 P9 0.21(7) . . . . ?
Cr3 P6 P10 P9 -46.96(5) . . . . ?
Cr4 P6 P10 P9 46.35(5) . . . . ?
P7 P6 P10 Cr3 47.16(5) . . . . ?
Cr4 P6 P10 Cr3 93.31(4) . . . . ?
P7 P6 P10 Cr4 -46.15(5) . . . . ?
Cr3 P6 P10 Cr4 -93.31(4) . . . . ?
P8 P9 P10 P6 0.79(7) . . . . ?
Cr4 P9 P10 P6 -46.71(5) . . . . ?
Cr3 P9 P10 P6 46.91(5) . . . . ?
P8 P9 P10 Cr3 -46.12(5) . . . . ?
Cr4 P9 P10 Cr3 -93.63(4) . . . . ?
P8 P9 P10 Cr4 47.51(5) . . . . ?
Cr3 P9 P10 Cr4 93.63(4) . . . . ?
C23 Cr3 P10 P6 160.58(19) . . . . ?
C22 Cr3 P10 P6 77.2(2) . . . . ?
C25 Cr3 P10 P6 112.80(10) . . . . ?
C21 Cr3 P10 P6 79.07(11) . . . . ?
C24 Cr3 P10 P6 148.98(11) . . . . ?
P9 Cr3 P10 P6 -128.82(5) . . . . ?
P8 Cr3 P10 P6 -91.01(5) . . . . ?
P7 Cr3 P10 P6 -38.12(5) . . . . ?
C23 Cr3 P10 P9 -70.61(19) . . . . ?
C22 Cr3 P10 P9 -154.0(2) . . . . ?
C25 Cr3 P10 P9 -118.38(10) . . . . ?
C21 Cr3 P10 P9 -152.12(11) . . . . ?
C24 Cr3 P10 P9 -82.21(11) . . . . ?
P6 Cr3 P10 P9 128.82(5) . . . . ?
P8 Cr3 P10 P9 37.80(5) . . . . ?
P7 Cr3 P10 P9 90.69(5) . . . . ?
C23 Cr3 P10 Cr4 -134.64(18) . . . . ?
C22 Cr3 P10 Cr4 142.0(2) . . . . ?
C25 Cr3 P10 Cr4 177.58(10) . . . . ?
C21 Cr3 P10 Cr4 143.85(10) . . . . ?
C24 Cr3 P10 Cr4 -146.24(10) . . . . ?
P6 Cr3 P10 Cr4 64.78(4) . . . . ?
P9 Cr3 P10 Cr4 -64.03(4) . . . . ?
P8 Cr3 P10 Cr4 -26.23(4) . . . . ?
P7 Cr3 P10 Cr4 26.66(4) . . . . ?
P8 P9 Cr4 C31 162.84(15) . . . . ?
P10 P9 Cr4 C31 -68.31(15) . . . . ?
Cr3 P9 Cr4 C31 -132.46(14) . . . . ?
P8 P9 Cr4 C32 85.3(3) . . . . ?
P10 P9 Cr4 C32 -145.9(3) . . . . ?
Cr3 P9 Cr4 C32 150.0(3) . . . . ?
P8 P9 Cr4 C33 75.52(11) . . . . ?
P10 P9 Cr4 C33 -155.63(11) . . . . ?
Cr3 P9 Cr4 C33 140.22(11) . . . . ?
P8 P9 Cr4 C34 106.80(11) . . . . ?
P10 P9 Cr4 C34 -124.36(11) . . . . ?
Cr3 P9 Cr4 C34 171.49(10) . . . . ?
P8 P9 Cr4 C35 144.18(10) . . . . ?
P10 P9 Cr4 C35 -86.97(10) . . . . ?
Cr3 P9 Cr4 C35 -151.12(10) . . . . ?
P8 P9 Cr4 P10 -128.85(5) . . . . ?
Cr3 P9 Cr4 P10 -64.15(4) . . . . ?
P8 P9 Cr4 P7 -37.43(5) . . . . ?
P10 P9 Cr4 P7 91.41(5) . . . . ?
Cr3 P9 Cr4 P7 27.26(4) . . . . ?
P8 P9 Cr4 P6 -90.42(5) . . . . ?
P10 P9 Cr4 P6 38.42(5) . . . . ?
Cr3 P9 Cr4 P6 -25.73(5) . . . . ?
P10 P9 Cr4 P8 128.85(5) . . . . ?
Cr3 P9 Cr4 P8 64.70(4) . . . . ?
P6 P10 Cr4 C31 -87.26(10) . . . . ?
P9 P10 Cr4 C31 143.57(10) . . . . ?
Cr3 P10 Cr4 C31 -151.83(10) . . . . ?
P6 P10 Cr4 C32 -68.80(15) . . . . ?
P9 P10 Cr4 C32 162.02(15) . . . . ?
Cr3 P10 Cr4 C32 -133.37(14) . . . . ?
P6 P10 Cr4 C33 -143.9(3) . . . . ?
P9 P10 Cr4 C33 86.9(3) . . . . ?
Cr3 P10 Cr4 C33 151.5(3) . . . . ?
P6 P10 Cr4 C34 -155.43(12) . . . . ?
P9 P10 Cr4 C34 75.40(12) . . . . ?
Cr3 P10 Cr4 C34 140.01(12) . . . . ?
P6 P10 Cr4 C35 -124.96(11) . . . . ?
P9 P10 Cr4 C35 105.87(10) . . . . ?
Cr3 P10 Cr4 C35 170.48(10) . . . . ?
P6 P10 Cr4 P9 129.17(5) . . . . ?
Cr3 P10 Cr4 P9 64.61(4) . . . . ?
P6 P10 Cr4 P7 37.70(5) . . . . ?
P9 P10 Cr4 P7 -91.48(5) . . . . ?
Cr3 P10 Cr4 P7 -26.87(4) . . . . ?
P9 P10 Cr4 P6 -129.17(5) . . . . ?
Cr3 P10 Cr4 P6 -64.56(4) . . . . ?
P6 P10 Cr4 P8 90.62(5) . . . . ?
P9 P10 Cr4 P8 -38.55(5) . . . . ?
Cr3 P10 Cr4 P8 26.06(4) . . . . ?
P6 P7 Cr4 C31 73.89(11) . . . . ?
P8 P7 Cr4 C31 -156.99(11) . . . . ?
Cr3 P7 Cr4 C31 138.35(11) . . . . ?
P6 P7 Cr4 C32 105.26(10) . . . . ?
P8 P7 Cr4 C32 -125.61(10) . . . . ?
Cr3 P7 Cr4 C32 169.73(9) . . . . ?
P6 P7 Cr4 C33 142.72(10) . . . . ?
P8 P7 Cr4 C33 -88.15(10) . . . . ?
Cr3 P7 Cr4 C33 -152.81(10) . . . . ?
P6 P7 Cr4 C34 160.53(16) . . . . ?
P8 P7 Cr4 C34 -70.34(16) . . . . ?
Cr3 P7 Cr4 C34 -135.01(16) . . . . ?
P6 P7 Cr4 C35 84.0(3) . . . . ?
P8 P7 Cr4 C35 -146.9(3) . . . . ?
Cr3 P7 Cr4 C35 148.4(3) . . . . ?
P6 P7 Cr4 P9 -91.58(5) . . . . ?
P8 P7 Cr4 P9 37.55(5) . . . . ?
Cr3 P7 Cr4 P9 -27.11(4) . . . . ?
P6 P7 Cr4 P10 -37.86(5) . . . . ?
P8 P7 Cr4 P10 91.27(5) . . . . ?
Cr3 P7 Cr4 P10 26.61(4) . . . . ?
P8 P7 Cr4 P6 129.13(6) . . . . ?
Cr3 P7 Cr4 P6 64.47(4) . . . . ?
P6 P7 Cr4 P8 -129.13(6) . . . . ?
Cr3 P7 Cr4 P8 -64.66(4) . . . . ?
P7 P6 Cr4 C31 -124.95(11) . . . . ?
P10 P6 Cr4 C31 105.01(11) . . . . ?
Cr3 P6 Cr4 C31 169.53(10) . . . . ?
P7 P6 Cr4 C32 -87.13(11) . . . . ?
P10 P6 Cr4 C32 142.83(11) . . . . ?
Cr3 P6 Cr4 C32 -152.65(10) . . . . ?
P7 P6 Cr4 C33 -69.34(16) . . . . ?
P10 P6 Cr4 C33 160.62(16) . . . . ?
Cr3 P6 Cr4 C33 -134.86(15) . . . . ?
P7 P6 Cr4 C34 -144.9(3) . . . . ?
P10 P6 Cr4 C34 85.1(3) . . . . ?
Cr3 P6 Cr4 C34 149.6(3) . . . . ?
P7 P6 Cr4 C35 -155.82(12) . . . . ?
P10 P6 Cr4 C35 74.14(12) . . . . ?
Cr3 P6 Cr4 C35 138.66(11) . . . . ?
P7 P6 Cr4 P9 91.34(5) . . . . ?
P10 P6 Cr4 P9 -38.70(5) . . . . ?
Cr3 P6 Cr4 P9 25.82(5) . . . . ?
P7 P6 Cr4 P10 130.04(6) . . . . ?
Cr3 P6 Cr4 P10 64.52(4) . . . . ?
P10 P6 Cr4 P7 -130.04(6) . . . . ?
Cr3 P6 Cr4 P7 -65.52(4) . . . . ?
P7 P6 Cr4 P8 38.23(5) . . . . ?
P10 P6 Cr4 P8 -91.81(5) . . . . ?
Cr3 P6 Cr4 P8 -27.29(4) . . . . ?
P7 P8 Cr4 C31 82.4(3) . . . . ?
P9 P8 Cr4 C31 -147.2(3) . . . . ?
Cr3 P8 Cr4 C31 147.9(3) . . . . ?
P7 P8 Cr4 C32 73.47(11) . . . . ?
P9 P8 Cr4 C32 -156.13(11) . . . . ?
Cr3 P8 Cr4 C32 138.97(10) . . . . ?
P7 P8 Cr4 C33 105.16(9) . . . . ?
P9 P8 Cr4 C33 -124.45(10) . . . . ?
Cr3 P8 Cr4 C33 170.66(9) . . . . ?
P7 P8 Cr4 C34 142.90(11) . . . . ?
P9 P8 Cr4 C34 -86.70(10) . . . . ?
Cr3 P8 Cr4 C34 -151.60(10) . . . . ?
P7 P8 Cr4 C35 161.62(15) . . . . ?
P9 P8 Cr4 C35 -67.98(16) . . . . ?
Cr3 P8 Cr4 C35 -132.88(15) . . . . ?
P7 P8 Cr4 P9 -130.40(6) . . . . ?
Cr3 P8 Cr4 P9 -64.90(4) . . . . ?
P7 P8 Cr4 P10 -91.49(5) . . . . ?
P9 P8 Cr4 P10 38.90(5) . . . . ?
Cr3 P8 Cr4 P10 -26.00(4) . . . . ?
P9 P8 Cr4 P7 130.40(6) . . . . ?
Cr3 P8 Cr4 P7 65.50(4) . . . . ?
P7 P8 Cr4 P6 -38.26(5) . . . . ?
P9 P8 Cr4 P6 92.14(5) . . . . ?
Cr3 P8 Cr4 P6 27.24(4) . . . . ?
C32 Cr4 C31 C35 117.4(3) . . . . ?
C33 Cr4 C31 C35 79.8(2) . . . . ?
C34 Cr4 C31 C35 37.2(2) . . . . ?
P9 Cr4 C31 C35 -29.9(3) . . . . ?
P10 Cr4 C31 C35 -81.23(19) . . . . ?
P7 Cr4 C31 C35 174.29(16) . . . . ?
P6 Cr4 C31 C35 -135.04(18) . . . . ?
P8 Cr4 C31 C35 105.1(3) . . . . ?
C33 Cr4 C31 C32 -37.58(18) . . . . ?
C34 Cr4 C31 C32 -80.2(2) . . . . ?
C35 Cr4 C31 C32 -117.4(3) . . . . ?
P9 Cr4 C31 C32 -147.24(16) . . . . ?
P10 Cr4 C31 C32 161.40(16) . . . . ?
P7 Cr4 C31 C32 56.9(2) . . . . ?
P6 Cr4 C31 C32 107.59(18) . . . . ?
P8 Cr4 C31 C32 -12.2(4) . . . . ?
C32 Cr4 C31 C36 -121.1(4) . . . . ?
C33 Cr4 C31 C36 -158.6(4) . . . . ?
C34 Cr4 C31 C36 158.8(4) . . . . ?
C35 Cr4 C31 C36 121.6(4) . . . . ?
P9 Cr4 C31 C36 91.7(4) . . . . ?
P10 Cr4 C31 C36 40.3(4) . . . . ?
P7 Cr4 C31 C36 -64.1(4) . . . . ?
P6 Cr4 C31 C36 -13.5(3) . . . . ?
P8 Cr4 C31 C36 -133.3(3) . . . . ?
C35 C31 C32 C33 -0.4(4) . . . . ?
C36 C31 C32 C33 -177.8(3) . . . . ?
Cr4 C31 C32 C33 62.1(2) . . . . ?
C35 C31 C32 C37 177.6(3) . . . . ?
C36 C31 C32 C37 0.2(6) . . . . ?
Cr4 C31 C32 C37 -119.9(3) . . . . ?
C35 C31 C32 Cr4 -62.5(2) . . . . ?
C36 C31 C32 Cr4 120.1(3) . . . . ?
C31 Cr4 C32 C33 -117.2(3) . . . . ?
C34 Cr4 C32 C33 -37.5(2) . . . . ?
C35 Cr4 C32 C33 -79.6(2) . . . . ?
P9 Cr4 C32 C33 -13.5(4) . . . . ?
P10 Cr4 C32 C33 -146.69(17) . . . . ?
P7 Cr4 C32 C33 108.49(19) . . . . ?
P6 Cr4 C32 C33 162.04(18) . . . . ?
P8 Cr4 C32 C33 58.0(2) . . . . ?
C33 Cr4 C32 C31 117.2(3) . . . . ?
C34 Cr4 C32 C31 79.7(2) . . . . ?
C35 Cr4 C32 C31 37.54(19) . . . . ?
P9 Cr4 C32 C31 103.7(3) . . . . ?
P10 Cr4 C32 C31 -29.5(3) . . . . ?
P7 Cr4 C32 C31 -134.34(18) . . . . ?
P6 Cr4 C32 C31 -80.80(19) . . . . ?
P8 Cr4 C32 C31 175.17(16) . . . . ?
C31 Cr4 C32 C37 121.9(4) . . . . ?
C33 Cr4 C32 C37 -121.0(4) . . . . ?
C34 Cr4 C32 C37 -158.4(4) . . . . ?
C35 Cr4 C32 C37 159.4(4) . . . . ?
P9 Cr4 C32 C37 -134.4(3) . . . . ?
P10 Cr4 C32 C37 92.3(3) . . . . ?
P7 Cr4 C32 C37 -12.5(3) . . . . ?
P6 Cr4 C32 C37 41.1(3) . . . . ?
P8 Cr4 C32 C37 -63.0(3) . . . . ?
C31 C32 C33 C34 0.2(4) . . . . ?
C37 C32 C33 C34 -177.8(3) . . . . ?
Cr4 C32 C33 C34 62.0(2) . . . . ?
C31 C32 C33 C38 177.4(3) . . . . ?
C37 C32 C33 C38 -0.7(6) . . . . ?
Cr4 C32 C33 C38 -120.8(4) . . . . ?
C31 C32 C33 Cr4 -61.8(2) . . . . ?
C37 C32 C33 Cr4 120.1(3) . . . . ?
C31 Cr4 C33 C32 37.9(2) . . . . ?
C34 Cr4 C33 C32 117.6(3) . . . . ?
C35 Cr4 C33 C32 80.5(2) . . . . ?
P9 Cr4 C33 C32 174.58(17) . . . . ?
P10 Cr4 C33 C32 101.6(3) . . . . ?
P7 Cr4 C33 C32 -80.1(2) . . . . ?
P6 Cr4 C33 C32 -28.6(3) . . . . ?
P8 Cr4 C33 C32 -133.83(19) . . . . ?
C31 Cr4 C33 C34 -79.7(2) . . . . ?
C32 Cr4 C33 C34 -117.6(3) . . . . ?
C35 Cr4 C33 C34 -37.1(2) . . . . ?
P9 Cr4 C33 C34 57.0(2) . . . . ?
P10 Cr4 C33 C34 -16.0(4) . . . . ?
P7 Cr4 C33 C34 162.34(18) . . . . ?
P6 Cr4 C33 C34 -146.16(18) . . . . ?
P8 Cr4 C33 C34 108.6(2) . . . . ?
C31 Cr4 C33 C38 160.7(3) . . . . ?
C32 Cr4 C33 C38 122.8(4) . . . . ?
C34 Cr4 C33 C38 -119.6(4) . . . . ?
C35 Cr4 C33 C38 -156.7(3) . . . . ?
P9 Cr4 C33 C38 -62.6(3) . . . . ?
P10 Cr4 C33 C38 -135.6(3) . . . . ?
P7 Cr4 C33 C38 42.8(3) . . . . ?
P6 Cr4 C33 C38 94.3(3) . . . . ?
P8 Cr4 C33 C38 -11.0(3) . . . . ?
C32 C33 C34 C35 0.1(4) . . . . ?
C38 C33 C34 C35 -177.1(3) . . . . ?
Cr4 C33 C34 C35 62.0(2) . . . . ?
C32 C33 C34 C39 176.1(3) . . . . ?
C38 C33 C34 C39 -1.1(6) . . . . ?
Cr4 C33 C34 C39 -122.0(4) . . . . ?
C32 C33 C34 Cr4 -61.9(2) . . . . ?
C38 C33 C34 Cr4 120.9(3) . . . . ?
C31 Cr4 C34 C35 -37.5(2) . . . . ?
C32 Cr4 C34 C35 -80.4(2) . . . . ?
C33 Cr4 C34 C35 -117.8(3) . . . . ?
P9 Cr4 C34 C35 107.69(19) . . . . ?
P10 Cr4 C34 C35 55.7(2) . . . . ?
P7 Cr4 C34 C35 -146.22(18) . . . . ?
P6 Cr4 C34 C35 -15.2(4) . . . . ?
P8 Cr4 C34 C35 161.46(18) . . . . ?
C31 Cr4 C34 C33 80.2(2) . . . . ?
C32 Cr4 C34 C33 37.4(2) . . . . ?
C35 Cr4 C34 C33 117.8(3) . . . . ?
P9 Cr4 C34 C33 -134.53(19) . . . . ?
P10 Cr4 C34 C33 173.48(17) . . . . ?
P7 Cr4 C34 C33 -28.4(3) . . . . ?
P6 Cr4 C34 C33 102.5(3) . . . . ?
P8 Cr4 C34 C33 -80.8(2) . . . . ?
C31 Cr4 C34 C39 -159.2(4) . . . . ?
C32 Cr4 C34 C39 158.0(4) . . . . ?
C33 Cr4 C34 C39 120.6(4) . . . . ?
C35 Cr4 C34 C39 -121.7(4) . . . . ?
P9 Cr4 C34 C39 -14.0(3) . . . . ?
P10 Cr4 C34 C39 -66.0(4) . . . . ?
P7 Cr4 C34 C39 92.1(3) . . . . ?
P6 Cr4 C34 C39 -136.9(3) . . . . ?
P8 Cr4 C34 C39 39.8(3) . . . . ?
C33 C34 C35 C31 -0.4(4) . . . . ?
C39 C34 C35 C31 -176.4(3) . . . . ?
Cr4 C34 C35 C31 61.3(2) . . . . ?
C33 C34 C35 C40 176.5(3) . . . . ?
C39 C34 C35 C40 0.6(6) . . . . ?
Cr4 C34 C35 C40 -121.7(3) . . . . ?
C33 C34 C35 Cr4 -61.7(2) . . . . ?
C39 C34 C35 Cr4 122.3(4) . . . . ?
C32 C31 C35 C34 0.5(4) . . . . ?
C36 C31 C35 C34 177.9(3) . . . . ?
Cr4 C31 C35 C34 -61.7(2) . . . . ?
C32 C31 C35 C40 -176.4(3) . . . . ?
C36 C31 C35 C40 1.0(6) . . . . ?
Cr4 C31 C35 C40 121.4(3) . . . . ?
C32 C31 C35 Cr4 62.2(2) . . . . ?
C36 C31 C35 Cr4 -120.4(3) . . . . ?
C31 Cr4 C35 C34 117.6(3) . . . . ?
C32 Cr4 C35 C34 79.9(2) . . . . ?
C33 Cr4 C35 C34 37.5(2) . . . . ?
P9 Cr4 C35 C34 -81.0(2) . . . . ?
P10 Cr4 C35 C34 -135.27(19) . . . . ?
P7 Cr4 C35 C34 103.7(3) . . . . ?
P6 Cr4 C35 C34 173.70(17) . . . . ?
P8 Cr4 C35 C34 -30.0(3) . . . . ?
C32 Cr4 C35 C31 -37.72(19) . . . . ?
C33 Cr4 C35 C31 -80.2(2) . . . . ?
C34 Cr4 C35 C31 -117.6(3) . . . . ?
P9 Cr4 C35 C31 161.36(17) . . . . ?
P10 Cr4 C35 C31 107.08(19) . . . . ?
P7 Cr4 C35 C31 -14.0(4) . . . . ?
P6 Cr4 C35 C31 56.1(2) . . . . ?
P8 Cr4 C35 C31 -147.69(17) . . . . ?
C31 Cr4 C35 C40 -121.3(4) . . . . ?
C32 Cr4 C35 C40 -159.0(4) . . . . ?
C33 Cr4 C35 C40 158.5(4) . . . . ?
C34 Cr4 C35 C40 121.0(4) . . . . ?
P9 Cr4 C35 C40 40.0(4) . . . . ?
P10 Cr4 C35 C40 -14.2(3) . . . . ?
P7 Cr4 C35 C40 -135.3(3) . . . . ?
P6 Cr4 C35 C40 -65.3(4) . . . . ?
P8 Cr4 C35 C40 91.0(4) . . . . ?
